data_7225101
loop_
_publ_author_name
'Yawer, Mohd'
'Kariem, Mukaddus'
'Sood, Puneet'
'Sheikh, Haq Nawaz'

_publ_section_title
;
 Lanthanide-based entangled coordination polymers connected by
 thiophene-2,5-dicarboxylate: solvothermal syntheses, crystal structures,
 luminescence and magnetic properties
;
_journal_issue 20
_journal_name_full CrystEngComm
_journal_page_first 3617
_journal_paper_doi 10.1039/C6CE00321D
_journal_volume 18
_journal_year 2016
_chemical_formula_sum 'C79 H79 N5 Nd6 O44 S9'
_chemical_formula_weight 2956.45
_chemical_name_systematic
;
 ?
;
_space_group_crystal_system orthorhombic
_space_group_IT_number 33
_space_group_name_Hall 'P 2c -2n'
_space_group_name_H-M_alt 'P n a 21'
_symmetry_space_group_name_Hall 'P 2c -2n'
_symmetry_space_group_name_H-M 'P n a 21'
_atom_sites_solution_hydrogens mixed
_audit_creation_method SHELXL-2012
_audit_update_record
;
2015-07-22 deposited with the CCDC.
2016-04-13 downloaded from the CCDC.
;
_cell_angle_alpha 90
_cell_angle_beta 90
_cell_angle_gamma 90
_cell_formula_units_Z 4
_cell_length_a 50.8240(14)
_cell_length_b 11.3690(3)
_cell_length_c 17.6040(4)
_cell_measurement_reflns_used 9833
_cell_measurement_temperature 293(2)
_cell_measurement_theta_max 28.2
_cell_measurement_theta_min 2.2
_cell_volume 10171.9(5)
_computing_cell_refinement 'APEX2/SAINT (Bruker, 2004)'
_computing_data_collection 'APEX2 (Bruker, 2004)'
_computing_data_reduction 'SAINT/XPREP (Bruker, 2004)'
_computing_molecular_graphics 'ORTEP3 (Farrugia, 1997) and Mercury (Bruno et al., 2002)'
_computing_publication_material 'SHELXL-2014 (Sheldrick, 2014)'
_computing_structure_refinement 'SHELXL-2014 (Sheldrick, 2014)'
_computing_structure_solution 'SIR92 (Altornare et al., 1993)'
_diffrn_ambient_temperature 293(2)
_diffrn_measured_fraction_theta_full 0.997
_diffrn_measured_fraction_theta_max 0.997
_diffrn_measurement_device_type 'Bruker axs kappa apex2 CCD Diffractometer'
_diffrn_measurement_method '\w and \f scan'
_diffrn_radiation_type MoK\a
_diffrn_radiation_wavelength 0.71073
_diffrn_reflns_av_R_equivalents 0.0554
_diffrn_reflns_av_unetI/netI 0.0345
_diffrn_reflns_Laue_measured_fraction_full 0.997
_diffrn_reflns_Laue_measured_fraction_max 0.997
_diffrn_reflns_limit_h_max 61
_diffrn_reflns_limit_h_min -61
_diffrn_reflns_limit_k_max 13
_diffrn_reflns_limit_k_min -13
_diffrn_reflns_limit_l_max 21
_diffrn_reflns_limit_l_min -21
_diffrn_reflns_number 172471
_diffrn_reflns_point_group_measured_fraction_full 0.996
_diffrn_reflns_point_group_measured_fraction_max 0.995
_diffrn_reflns_theta_full 25.242
_diffrn_reflns_theta_max 25.699
_diffrn_reflns_theta_min 1.407
_diffrn_source 'Sealed tube'
_exptl_absorpt_coefficient_mu 3.283
_exptl_absorpt_correction_T_max 0.70
_exptl_absorpt_correction_T_min 0.58
_exptl_absorpt_correction_type multi-scan
_exptl_absorpt_process_details 'SADABS (Bruker, 1999)'
_exptl_crystal_colour colourless
_exptl_crystal_density_diffrn 1.931
_exptl_crystal_description block
_exptl_crystal_F_000 5776
_exptl_crystal_size_max 0.150
_exptl_crystal_size_mid 0.100
_exptl_crystal_size_min 0.100
_refine_diff_density_max 0.845
_refine_diff_density_min -0.783
_refine_diff_density_rms 0.115
_refine_ls_abs_structure_details
;
 Refined as an inversion twin.
;
_refine_ls_abs_structure_Flack 0.362(13)
_refine_ls_extinction_coef 0.000112(5)
_refine_ls_extinction_expression Fc^*^=kFc[1+0.001xFc^2^\l^3^/sin(2\q)]^-1/4^
_refine_ls_extinction_method SHELXL
_refine_ls_goodness_of_fit_ref 1.079
_refine_ls_hydrogen_treatment mixed
_refine_ls_matrix_type full
_refine_ls_number_parameters 1476
_refine_ls_number_reflns 19241
_refine_ls_number_restraints 683
_refine_ls_restrained_S_all 1.088
_refine_ls_R_factor_all 0.0442
_refine_ls_R_factor_gt 0.0312
_refine_ls_shift/su_max 0.013
_refine_ls_shift/su_mean 0.000
_refine_ls_structure_factor_coef Fsqd
_refine_ls_weighting_details
;
 w=1/[\s^2^(Fo^2^)+(0.0137P)^2^+30.3038P]
 where P=(Fo^2^+2Fc^2^)/3
;
_refine_ls_weighting_scheme calc
_refine_ls_wR_factor_gt 0.0576
_refine_ls_wR_factor_ref 0.0631
_reflns_Friedel_coverage 0.928
_reflns_Friedel_fraction_full 0.994
_reflns_Friedel_fraction_max 0.992
_reflns_number_gt 16387
_reflns_number_total 19241
_reflns_threshold_expression 'I > 2\s(I)'
_cod_data_source_file c6ce00321d2.cif
_cod_data_source_block NEW
_cod_depositor_comments 'Adding full bibliography for 7225101--7225109.cif.'
_cod_database_code 7225101
_shelx_space_group_comment
;
The symmetry employed for this shelxl refinement is uniquely defined
by the following loop, which should always be used as a source of
symmetry information in preference to the above space-group names.
They are only intended as comments.
;
_shelx_estimated_absorpt_t_min 0.639
_shelx_estimated_absorpt_t_max 0.735
_shelxl_version_number 2012-9

loop_
_space_group_symop_operation_xyz
'x, y, z'
'-x, -y, z+1/2'
'-x+1/2, y+1/2, z+1/2'
'x+1/2, -y+1/2, z'

loop_
_atom_site_label
_atom_site_type_symbol
_atom_site_fract_x
_atom_site_fract_y
_atom_site_fract_z
_atom_site_U_iso_or_equiv
_atom_site_adp_type
_atom_site_occupancy
_atom_site_site_symmetry_order
_atom_site_calc_flag
_atom_site_refinement_flags_posn
_atom_site_refinement_flags_adp
_atom_site_refinement_flags_occupancy
_atom_site_disorder_assembly
_atom_site_disorder_group
C1 C 0.5094(2) 0.5708(9) 0.4228(5) 0.026(3) Uani 1 1 d . . . . .
C2 C 0.4982(2) 0.5309(10) 0.3496(5) 0.029(2) Uani 1 1 d . . . . .
C3 C 0.4740(2) 0.5547(12) 0.3226(6) 0.054(4) Uani 1 1 d . . . . .
H3 H 0.4618 0.5998 0.3489 0.065 Uiso 1 1 calc R U . . .
C4 C 0.4690(2) 0.5046(12) 0.2506(7) 0.059(4) Uani 1 1 d . . . . .
H4 H 0.4532 0.5111 0.2247 0.070 Uiso 1 1 calc R U . . .
C5 C 0.4902(2) 0.4466(10) 0.2246(5) 0.030(3) Uani 1 1 d . . . . .
C6 C 0.4922(2) 0.3845(10) 0.1513(6) 0.030(3) Uani 1 1 d . . . . .
C7 C 0.5494(2) 0.8205(10) 0.4145(6) 0.026(3) Uani 1 1 d . . . . .
C8 C 0.5454(2) 0.9032(11) 0.3498(6) 0.034(3) Uani 1 1 d . . . . .
C9 C 0.5252(2) 0.9768(11) 0.3364(6) 0.048(3) Uani 1 1 d . . . . .
H9 H 0.5109 0.9854 0.3689 0.058 Uiso 1 1 calc R U . . .
C10 C 0.5281(2) 1.0396(12) 0.2680(7) 0.056(4) Uani 1 1 d . . . . .
H10 H 0.5161 1.0953 0.2507 0.067 Uiso 1 1 calc R U . . .
C11 C 0.5503(2) 1.0095(10) 0.2303(6) 0.029(3) Uani 1 1 d . . . . .
C12 C 0.5587(2) 1.0565(9) 0.1554(5) 0.021(2) Uani 1 1 d . . . . .
C13 C 0.5471(2) 0.8601(10) 0.6404(6) 0.027(3) Uani 1 1 d . . . . .
C14 C 0.5560(2) 0.9131(10) 0.7117(6) 0.030(3) Uani 1 1 d . . . . .
C15 C 0.5794(2) 0.8995(12) 0.7459(7) 0.050(3) Uani 1 1 d . U . . .
H15 H 0.5935 0.8593 0.7242 0.060 Uiso 1 1 calc R U . . .
C16 C 0.5805(2) 0.9521(12) 0.8174(7) 0.054(4) Uani 1 1 d . . . . .
H16 H 0.5950 0.9471 0.8494 0.065 Uiso 1 1 calc R U . . .
C17 C 0.5582(2) 1.0111(11) 0.8356(6) 0.031(3) Uani 1 1 d . . . . .
C18 C 0.5517(3) 1.0674(11) 0.9097(6) 0.031(3) Uani 1 1 d . . . . .
C19 C 0.6099(3) 0.5309(12) 0.4057(6) 0.028(3) Uani 1 1 d . . . . .
C20 C 0.6045(2) 0.4702(11) 0.3317(6) 0.027(3) Uani 1 1 d . . . . .
C21 C 0.5828(2) 0.4108(10) 0.3119(5) 0.038(3) Uani 1 1 d . . . . .
H21 H 0.5679 0.4075 0.3422 0.046 Uiso 1 1 calc R U . . .
C22 C 0.5847(2) 0.3536(10) 0.2411(6) 0.039(3) Uani 1 1 d . . . . .
H22 H 0.5714 0.3079 0.2197 0.047 Uiso 1 1 calc R U . . .
C23 C 0.60819(19) 0.3740(10) 0.2085(5) 0.026(3) Uani 1 1 d . . . . .
C24 C 0.6193(3) 0.3239(10) 0.1366(6) 0.026(3) Uani 1 1 d . . . . .
C25 C 0.6067(2) 0.5198(12) 0.6502(6) 0.024(3) Uani 1 1 d . . . . .
C26 C 0.6144(2) 0.4711(11) 0.7248(6) 0.024(3) Uani 1 1 d . . . . .
C27 C 0.6374(2) 0.4935(11) 0.7599(6) 0.044(3) Uani 1 1 d . . . . .
H27 H 0.6500 0.5441 0.7401 0.053 Uiso 1 1 calc R U . . .
C28 C 0.6406(2) 0.4337(10) 0.8289(6) 0.041(3) Uani 1 1 d . . . . .
H28 H 0.6555 0.4406 0.8595 0.049 Uiso 1 1 calc R U . . .
C29 C 0.61977(19) 0.3649(9) 0.8459(5) 0.021(2) Uani 1 1 d . U . . .
C30 C 0.6168(2) 0.2884(10) 0.9114(5) 0.021(2) Uani 1 1 d . . . . .
C31 C 0.6722(2) 0.8698(9) 0.4117(6) 0.023(3) Uani 1 1 d . . . . .
C32 C 0.6622(2) 0.9216(9) 0.3394(5) 0.025(2) Uani 1 1 d . . . . .
C33 C 0.6383(2) 0.9000(11) 0.3071(6) 0.038(3) Uani 1 1 d . . . . .
H33 H 0.6253 0.8533 0.3288 0.045 Uiso 1 1 calc R U . . .
C34 C 0.6358(2) 0.9580(10) 0.2358(6) 0.037(3) Uani 1 1 d . . . . .
H34 H 0.6207 0.9546 0.2058 0.045 Uiso 1 1 calc R U . . .
C35 C 0.6575(2) 1.0184(9) 0.2166(5) 0.024(2) Uani 1 1 d . . . . .
C36 C 0.6625(2) 1.0875(10) 0.1473(6) 0.026(3) Uani 1 1 d . . . . .
C37 C 0.7128(2) 0.5818(9) 0.6333(5) 0.025(3) Uani 1 1 d . . . . .
C38 C 0.7229(2) 0.5347(10) 0.7061(5) 0.025(3) Uani 1 1 d . . . . .
C39 C 0.7476(2) 0.5462(11) 0.7353(6) 0.045(3) Uani 1 1 d . . . . .
H39 H 0.7612 0.5857 0.7112 0.054 Uiso 1 1 calc R U . . .
C40 C 0.7498(2) 0.4910(12) 0.8067(6) 0.048(3) Uani 1 1 d . . . . .
H40 H 0.7653 0.4879 0.8345 0.057 Uiso 1 1 calc R U . . .
C41 C 0.7271(2) 0.4433(11) 0.8303(6) 0.029(3) Uani 1 1 d . . . . .
C42 C 0.7215(2) 0.3880(10) 0.9059(6) 0.019(3) Uani 1 1 d . . . . .
C43 C 0.7148(2) 0.6253(9) 0.4092(5) 0.022(3) Uani 1 1 d . . . . .
C44 C 0.71142(19) 0.5454(9) 0.3444(5) 0.021(2) Uani 1 1 d . . . . .
C45 C 0.6903(2) 0.4785(10) 0.3281(5) 0.034(3) Uani 1 1 d . . . . .
H45 H 0.6754 0.4739 0.3586 0.041 Uiso 1 1 calc R U . . .
C46 C 0.6933(2) 0.4168(10) 0.2596(6) 0.038(3) Uani 1 1 d . . . . .
H46 H 0.6805 0.3675 0.2395 0.046 Uiso 1 1 calc R U . . .
C47 C 0.7168(2) 0.4360(9) 0.2261(5) 0.022(2) Uani 1 1 d . . . . .
C48 C 0.7254(3) 0.3895(11) 0.1507(6) 0.027(3) Uani 1 1 d . . . . .
C49 C 0.6591(2) 0.0428(9) -0.0915(6) 0.026(3) Uani 1 1 d . . . . .
C50 C 0.6691(2) -0.0042(9) -0.1663(5) 0.024(2) Uani 1 1 d . . . . .
C51 C 0.6931(2) 0.0156(10) -0.1978(6) 0.040(3) Uani 1 1 d . . . . .
H51 H 0.7060 0.0626 -0.1762 0.048 Uiso 1 1 calc R U . . .
C52 C 0.6957(2) -0.0435(10) -0.2669(6) 0.040(3) Uani 1 1 d . . . . .
H52 H 0.7110 -0.0412 -0.2961 0.049 Uiso 1 1 calc R U . . .
C53 C 0.6737(2) -0.1053(9) -0.2873(5) 0.024(2) Uani 1 1 d . . . . .
C54 C 0.6694(2) -0.1756(10) -0.3563(5) 0.026(3) Uani 1 1 d . . . . .
O1 O 0.53284(13) 0.5414(6) 0.4381(4) 0.0287(17) Uani 1 1 d . . . . .
O2 O 0.49457(13) 0.6302(6) 0.4631(4) 0.0302(16) Uani 1 1 d . . . . .
O3 O 0.51274(15) 0.3286(6) 0.1388(4) 0.0362(19) Uani 1 1 d . . . . .
O4 O 0.47329(14) 0.3915(7) 0.1055(3) 0.0323(17) Uani 1 1 d . . . . .
O5 O 0.53138(13) 0.8068(6) 0.4616(3) 0.0289(16) Uani 1 1 d . . . . .
O6 O 0.57068(15) 0.7659(7) 0.4179(4) 0.036(2) Uani 1 1 d . . . . .
O7 O 0.54218(16) 1.1115(7) 0.1183(4) 0.038(2) Uani 1 1 d . . . . .
O8 O 0.58155(13) 1.0342(6) 0.1340(4) 0.0327(17) Uani 1 1 d . . . . .
O9 O 0.52354(14) 0.8727(6) 0.6223(4) 0.0328(17) Uani 1 1 d . . . . .
O10 O 0.56435(15) 0.8043(6) 0.6032(4) 0.0307(18) Uani 1 1 d . . . . .
O11 O 0.53170(15) 1.1322(7) 0.9124(4) 0.0342(19) Uani 1 1 d . . . . .
O12 O 0.56638(14) 1.0426(6) 0.9647(4) 0.0336(17) Uani 1 1 d . . . . .
O13 O 0.59222(14) 0.5219(6) 0.4544(4) 0.0279(16) Uani 1 1 d . . . . .
O14 O 0.63132(14) 0.5818(7) 0.4128(4) 0.0313(18) Uani 1 1 d . . . . .
O15 O 0.60246(13) 0.2675(6) 0.0958(4) 0.0297(17) Uani 1 1 d . . . . .
O16 O 0.64288(14) 0.3366(6) 0.1224(4) 0.0284(16) Uani 1 1 d . . . . .
O17 O 0.58269(14) 0.5268(7) 0.6325(4) 0.0355(19) Uani 1 1 d . . . . .
O18 O 0.62501(15) 0.5494(7) 0.6079(4) 0.036(2) Uani 1 1 d . . . . .
O19 O 0.60934(11) 0.7481(4) 0.5259(5) 0.0258(12) Uani 1 1 d D . . . .
O20 O 0.63580(13) 0.2712(5) 0.9559(3) 0.0237(15) Uani 1 1 d . . . . .
O21 O 0.65620(14) 0.8156(6) 0.4517(4) 0.0289(16) Uani 1 1 d . . . . .
O22 O 0.69600(14) 0.8898(6) 0.4271(4) 0.0292(16) Uani 1 1 d . . . . .
O23 O 0.64502(13) 1.0882(6) 0.0957(3) 0.0284(16) Uani 1 1 d . . . . .
O24 O 0.68350(15) 1.1423(7) 0.1401(4) 0.0374(19) Uani 1 1 d . . . . .
O25 O 0.68878(13) 0.5649(6) 0.6185(3) 0.0276(16) Uani 1 1 d . . . . .
O26 O 0.72883(13) 0.6368(6) 0.5929(4) 0.0280(16) Uani 1 1 d . . . . .
O27 O 0.70066(15) 0.3354(7) 0.9156(4) 0.0327(18) Uani 1 1 d . . . . .
O28 O 0.73933(14) 0.4032(6) 0.9547(4) 0.0282(16) Uani 1 1 d . . . . .
O29 O 0.69594(13) 0.6381(6) 0.4555(3) 0.0246(15) Uani 1 1 d . . . . .
O30 O 0.73614(14) 0.6783(6) 0.4178(4) 0.0285(16) Uani 1 1 d . . . . .
O31 O 0.74865(14) 0.3788(7) 0.1356(4) 0.0355(19) Uani 1 1 d . . . . .
O32 O 0.70641(15) 0.3686(7) 0.1061(4) 0.037(2) Uani 1 1 d . . . . .
O33 O 0.63584(14) 0.0203(6) -0.0743(4) 0.0307(17) Uani 1 1 d . . . . .
O34 O 0.67583(14) 0.0983(6) -0.0525(4) 0.0268(16) Uani 1 1 d . . . . .
O35 O 0.64751(14) -0.2248(7) -0.3639(4) 0.0358(19) Uani 1 1 d . . . . .
O36 O 0.68751(13) -0.1863(6) -0.4033(3) 0.0288(16) Uani 1 1 d . . . . .
O42 O 0.72244(14) 0.1662(6) 0.0238(6) 0.0497(18) Uani 1 1 d D . . . .
O43 O 0.59496(14) 0.2373(6) 0.9215(4) 0.0293(17) Uani 1 1 d . . . . .
O44 O 0.44619(12) 0.6873(6) 0.5240(5) 0.0361(14) Uani 1 1 d D . . . .
S1 S 0.51559(5) 0.4478(3) 0.28661(14) 0.0346(7) Uani 1 1 d . . . . .
S2 S 0.56831(6) 0.9091(3) 0.27872(16) 0.0409(8) Uani 1 1 d . . . . .
S3 S 0.53591(6) 0.9992(3) 0.76496(15) 0.0425(8) Uani 1 1 d . . . . .
S4 S 0.62824(5) 0.4606(2) 0.26310(14) 0.0323(6) Uani 1 1 d . . . . .
S5 S 0.59562(5) 0.3763(2) 0.77784(14) 0.0331(6) Uani 1 1 d . . . . .
S6 S 0.68146(5) 1.0097(2) 0.28439(14) 0.0281(6) Uani 1 1 d . . . . .
S7 S 0.70256(5) 0.4583(3) 0.76526(14) 0.0333(6) Uani 1 1 d . . . . .
S8 S 0.73567(5) 0.5305(2) 0.27784(14) 0.0321(6) Uani 1 1 d . . . . .
S9 S 0.64969(5) -0.0915(2) -0.22077(14) 0.0294(6) Uani 1 1 d . . . . .
Nd1 Nd 0.48880(2) 0.80697(3) 0.53209(3) 0.01772(10) Uani 1 1 d . . . . .
Nd2 Nd 0.56276(2) 0.63470(3) 0.52607(3) 0.01610(9) Uani 1 1 d . . . . .
Nd3 Nd 0.65574(2) 0.63834(3) 0.52713(3) 0.01689(9) Uani 1 1 d . . . . .
Nd4 Nd 0.72690(2) 0.81775(3) 0.52384(3) 0.01826(10) Uani 1 1 d . . . . .
Nd5 Nd 0.60610(2) 0.09001(3) 0.02216(3) 0.01784(10) Uani 1 1 d . . . . .
Nd6 Nd 0.67660(2) 0.26959(3) 0.02743(3) 0.01791(9) Uani 1 1 d . . . . .
N1 N 0.5131(6) 1.193(2) 0.5528(15) 0.075(7) Uani 0.49(2) 1 d D U P A 1
C55 C 0.4976(8) 1.091(3) 0.562(2) 0.060(8) Uani 0.49(2) 1 d D U P A 1
H55 H 0.4885 1.0817 0.6072 0.072 Uiso 0.49(2) 1 calc R U P A 1
C56 C 0.5240(8) 1.214(4) 0.477(2) 0.135(13) Uani 0.49(2) 1 d D U P A 1
H56A H 0.5212 1.2956 0.4632 0.162 Uiso 0.49(2) 1 calc R U P A 1
H56B H 0.5148 1.1654 0.4403 0.162 Uiso 0.49(2) 1 calc R U P A 1
C57 C 0.5533(8) 1.187(5) 0.473(3) 0.18(2) Uani 0.49(2) 1 d D U P A 1
H57A H 0.5599 1.2080 0.4236 0.276 Uiso 0.49(2) 1 calc R U P A 1
H57B H 0.5560 1.1044 0.4813 0.276 Uiso 0.49(2) 1 calc R U P A 1
H57C H 0.5624 1.2311 0.5111 0.276 Uiso 0.49(2) 1 calc R U P A 1
C58 C 0.5164(7) 1.261(4) 0.627(2) 0.129(12) Uani 0.49(2) 1 d D U P A 1
H58A H 0.5056 1.2283 0.6665 0.155 Uiso 0.49(2) 1 calc R U P A 1
H58B H 0.5116 1.3433 0.6195 0.155 Uiso 0.49(2) 1 calc R U P A 1
C59 C 0.5470(8) 1.249(5) 0.647(3) 0.17(2) Uani 0.49(2) 1 d D U P A 1
H59A H 0.5510 1.2965 0.6900 0.261 Uiso 0.49(2) 1 calc R U P A 1
H59B H 0.5573 1.2741 0.6041 0.261 Uiso 0.49(2) 1 calc R U P A 1
H59C H 0.5509 1.1680 0.6578 0.261 Uiso 0.49(2) 1 calc R U P A 1
N1' N 0.5075(6) 1.209(2) 0.5321(18) 0.111(9) Uani 0.51(2) 1 d D U P A 2
C55' C 0.5053(8) 1.092(3) 0.558(2) 0.074(10) Uani 0.51(2) 1 d D U P A 2
H55' H 0.5111 1.0714 0.6062 0.088 Uiso 0.51(2) 1 calc R U P A 2
C56' C 0.5105(8) 1.231(4) 0.452(2) 0.128(12) Uani 0.51(2) 1 d D U P A 2
H56C H 0.5193 1.1630 0.4301 0.154 Uiso 0.51(2) 1 calc R U P A 2
H56D H 0.5221 1.2975 0.4459 0.154 Uiso 0.51(2) 1 calc R U P A 2
C57' C 0.4867(8) 1.253(4) 0.407(2) 0.147(16) Uani 0.51(2) 1 d D U P A 2
H57D H 0.4910 1.2508 0.3542 0.177 Uiso 0.51(2) 1 calc R U P A 2
H57E H 0.4798 1.3289 0.4201 0.177 Uiso 0.51(2) 1 calc R U P A 2
H57F H 0.4738 1.1937 0.4184 0.177 Uiso 0.51(2) 1 calc R U P A 2
C58' C 0.5225(8) 1.290(3) 0.581(2) 0.132(12) Uani 0.51(2) 1 d D U P A 2
H58C H 0.5194 1.2705 0.6340 0.159 Uiso 0.51(2) 1 calc R U P A 2
H58D H 0.5167 1.3700 0.5726 0.159 Uiso 0.51(2) 1 calc R U P A 2
C59' C 0.5524(7) 1.280(4) 0.563(3) 0.17(2) Uani 0.51(2) 1 d D U P A 2
H59D H 0.5620 1.3352 0.5935 0.261 Uiso 0.51(2) 1 calc R U P A 2
H59E H 0.5553 1.2959 0.5104 0.261 Uiso 0.51(2) 1 calc R U P A 2
H59F H 0.5583 1.2015 0.5747 0.261 Uiso 0.51(2) 1 calc R U P A 2
O38 O 0.65989(15) 0.4230(6) 0.5063(4) 0.044(2) Uani 1 1 d . U . B 3
N2 N 0.6507(2) 0.2315(8) 0.5314(10) 0.083(3) Uani 1 1 d D U . B 3
C60 C 0.6559(2) 0.3444(10) 0.5518(7) 0.056(3) Uani 1 1 d D U . B 3
H60 H 0.6564 0.3625 0.6033 0.067 Uiso 1 1 calc R U . B 3
C61 C 0.6476(4) 0.1413(16) 0.5931(11) 0.125(7) Uani 1 1 d D U . B 3
H61A H 0.6575 0.0712 0.5797 0.150 Uiso 1 1 calc R U . B 3
H61B H 0.6548 0.1721 0.6401 0.150 Uiso 1 1 calc R U . B 3
C62 C 0.6197(5) 0.110(3) 0.6046(17) 0.214(14) Uani 1 1 d D U . B 3
H62A H 0.6183 0.0543 0.6456 0.256 Uiso 1 1 calc R U . B 3
H62B H 0.6128 0.0752 0.5590 0.256 Uiso 1 1 calc R U . B 3
H624 H 0.6098 0.1791 0.6168 0.256 Uiso 1 1 calc R U . B 3
C63 C 0.6539(4) 0.1937(17) 0.4519(10) 0.110(6) Uani 1 1 d D U . B 3
H63A H 0.6612 0.1148 0.4505 0.132 Uiso 1 1 calc R U . B 3
H63B H 0.6661 0.2459 0.4262 0.132 Uiso 1 1 calc R U . B 3
C64 C 0.6283(5) 0.1955(18) 0.4127(14) 0.152(9) Uani 1 1 d D U . B 3
H64A H 0.6306 0.1701 0.3611 0.228 Uiso 1 1 calc R U . B 3
H64B H 0.6213 0.2740 0.4133 0.228 Uiso 1 1 calc R U . B 3
H64C H 0.6163 0.1435 0.4382 0.228 Uiso 1 1 calc R U . B 3
N3 N 0.7255(9) 1.222(3) 0.5219(15) 0.054(8) Uani 0.40(2) 1 d D U P C 4
C65 C 0.7262(10) 1.104(2) 0.5047(17) 0.043(10) Uani 0.40(2) 1 d D U P C 4
H65 H 0.7326 1.0821 0.4573 0.052 Uiso 0.40(2) 1 calc R U P C 4
C66 C 0.7269(8) 1.256(4) 0.6012(16) 0.071(10) Uani 0.40(2) 1 d D U P C 4
H66A H 0.7180 1.1974 0.6320 0.085 Uiso 0.40(2) 1 calc R U P C 4
H66B H 0.7180 1.3305 0.6084 0.085 Uiso 0.40(2) 1 calc R U P C 4
C67 C 0.7553(9) 1.267(6) 0.627(3) 0.129(19) Uani 0.40(2) 1 d D U P C 4
H67A H 0.7557 1.2876 0.6801 0.194 Uiso 0.40(2) 1 calc R U P C 4
H67B H 0.7639 1.3271 0.5981 0.194 Uiso 0.40(2) 1 calc R U P C 4
H67C H 0.7642 1.1933 0.6198 0.194 Uiso 0.40(2) 1 calc R U P C 4
C68 C 0.7303(10) 1.309(3) 0.4625(19) 0.072(12) Uani 0.40(2) 1 d D U P C 4
H68A H 0.7447 1.3602 0.4779 0.087 Uiso 0.40(2) 1 calc R U P C 4
H68B H 0.7148 1.3579 0.4564 0.087 Uiso 0.40(2) 1 calc R U P C 4
C69 C 0.7370(13) 1.253(5) 0.388(2) 0.127(19) Uani 0.40(2) 1 d D U P C 4
H69A H 0.7433 1.3125 0.3531 0.191 Uiso 0.40(2) 1 calc R U P C 4
H69B H 0.7216 1.2168 0.3669 0.191 Uiso 0.40(2) 1 calc R U P C 4
H69C H 0.7504 1.1952 0.3951 0.191 Uiso 0.40(2) 1 calc R U P C 4
N3' N 0.7202(6) 1.221(2) 0.5289(12) 0.069(7) Uani 0.60(2) 1 d D U P C 5
C65' C 0.7183(7) 1.1073(17) 0.5030(14) 0.055(9) Uani 0.60(2) 1 d D U P C 5
H65' H 0.7165 1.0925 0.4513 0.066 Uiso 0.60(2) 1 calc R U P C 5
C66' C 0.7137(6) 1.242(2) 0.6088(12) 0.073(7) Uani 0.60(2) 1 d D U P C 5
H66C H 0.7020 1.1808 0.6272 0.087 Uiso 0.60(2) 1 calc R U P C 5
H66D H 0.7048 1.3170 0.6139 0.087 Uiso 0.60(2) 1 calc R U P C 5
C67' C 0.7391(7) 1.243(4) 0.6554(15) 0.101(11) Uani 0.60(2) 1 d D U P C 5
H67D H 0.7350 1.2578 0.7077 0.152 Uiso 0.60(2) 1 calc R U P C 5
H67E H 0.7506 1.3027 0.6366 0.152 Uiso 0.60(2) 1 calc R U P C 5
H67F H 0.7476 1.1674 0.6511 0.152 Uiso 0.60(2) 1 calc R U P C 5
C68' C 0.7223(6) 1.317(2) 0.4755(16) 0.085(8) Uani 0.60(2) 1 d D U P C 5
H68C H 0.7099 1.3786 0.4891 0.102 Uiso 0.60(2) 1 calc R U P C 5
H68D H 0.7179 1.2898 0.4248 0.102 Uiso 0.60(2) 1 calc R U P C 5
C69' C 0.7506(5) 1.367(3) 0.476(2) 0.134(14) Uani 0.60(2) 1 d D U P C 5
H69D H 0.7521 1.4288 0.4395 0.201 Uiso 0.60(2) 1 calc R U P C 5
H69E H 0.7629 1.3054 0.4644 0.201 Uiso 0.60(2) 1 calc R U P C 5
H69F H 0.7545 1.3978 0.5260 0.201 Uiso 0.60(2) 1 calc R U P C 5
O40 O 0.66748(14) 0.4797(6) 0.0060(4) 0.0418(19) Uani 1 1 d . U . D 6
N4 N 0.6681(2) 0.6722(7) 0.0369(8) 0.073(3) Uani 1 1 d D U . D 6
C70 C 0.6682(2) 0.5577(9) 0.0540(7) 0.052(3) Uani 1 1 d D U . D 6
H70 H 0.6687 0.5360 0.1050 0.063 Uiso 1 1 calc R U . D 6
C71 C 0.6714(4) 0.7645(14) 0.0934(10) 0.103(6) Uani 1 1 d D U . D 6
H71A H 0.6550 0.8068 0.0984 0.124 Uiso 1 1 calc R U . D 6
H71B H 0.6845 0.8197 0.0749 0.124 Uiso 1 1 calc R U . D 6
C72 C 0.6797(6) 0.723(2) 0.1702(12) 0.170(11) Uani 1 1 d D U . D 6
H72A H 0.6813 0.7891 0.2037 0.255 Uiso 1 1 calc R U . D 6
H72B H 0.6963 0.6833 0.1665 0.255 Uiso 1 1 calc R U . D 6
H72C H 0.6667 0.6697 0.1898 0.255 Uiso 1 1 calc R U . D 6
C73 C 0.6636(4) 0.7081(14) -0.0430(9) 0.089(5) Uani 1 1 d D U . D 6
H73A H 0.6548 0.7837 -0.0445 0.107 Uiso 1 1 calc R U . D 6
H73B H 0.6525 0.6508 -0.0683 0.107 Uiso 1 1 calc R U . D 6
C74 C 0.6896(4) 0.716(2) -0.0832(14) 0.162(11) Uani 1 1 d D U . D 6
H74A H 0.6868 0.7385 -0.1352 0.242 Uiso 1 1 calc R U . D 6
H74B H 0.6983 0.6413 -0.0814 0.242 Uiso 1 1 calc R U . D 6
H74C H 0.7004 0.7742 -0.0587 0.242 Uiso 1 1 calc R U . D 6
N5 N 0.5827(9) -0.293(4) 0.031(2) 0.119(12) Uani 0.38(2) 1 d D U P E 7
C75 C 0.6021(8) -0.213(2) 0.064(2) 0.078(8) Uani 0.38(2) 1 d D U P E 7
H75 H 0.6105 -0.2306 0.1096 0.094 Uiso 0.38(2) 1 calc R U P E 7
C76 C 0.5747(11) -0.296(6) -0.046(2) 0.148(16) Uani 0.38(2) 1 d D U P E 7
H76A H 0.5842 -0.3592 -0.0707 0.177 Uiso 0.38(2) 1 calc R U P E 7
H76B H 0.5808 -0.2231 -0.0693 0.177 Uiso 0.38(2) 1 calc R U P E 7
C77 C 0.5456(12) -0.310(8) -0.067(4) 0.21(3) Uani 0.38(2) 1 d D U P E 7
H77A H 0.5438 -0.3112 -0.1213 0.319 Uiso 0.38(2) 1 calc R U P E 7
H77B H 0.5358 -0.2447 -0.0468 0.319 Uiso 0.38(2) 1 calc R U P E 7
H77C H 0.5391 -0.3818 -0.0460 0.319 Uiso 0.38(2) 1 calc R U P E 7
C78 C 0.5651(13) -0.367(6) 0.076(3) 0.165(17) Uani 0.38(2) 1 d D U P E 7
H78A H 0.5677 -0.4496 0.0658 0.198 Uiso 0.38(2) 1 calc R U P E 7
H78B H 0.5468 -0.3466 0.0675 0.198 Uiso 0.38(2) 1 calc R U P E 7
C79 C 0.5737(15) -0.335(7) 0.158(3) 0.17(2) Uani 0.38(2) 1 d D U P E 7
H79A H 0.5695 -0.3982 0.1917 0.256 Uiso 0.38(2) 1 calc R U P E 7
H79B H 0.5647 -0.2647 0.1741 0.256 Uiso 0.38(2) 1 calc R U P E 7
H79C H 0.5924 -0.3212 0.1588 0.256 Uiso 0.38(2) 1 calc R U P E 7
N5' N 0.5894(6) -0.310(2) 0.0417(16) 0.126(9) Uani 0.62(2) 1 d D U P E 8
C75' C 0.5922(6) -0.189(2) 0.0607(18) 0.110(9) Uani 0.62(2) 1 d D U P E 8
H75' H 0.5818 -0.1589 0.0996 0.132 Uiso 0.62(2) 1 calc R U P E 8
C76' C 0.5992(8) -0.365(3) -0.0280(18) 0.166(13) Uani 0.62(2) 1 d D U P E 8
H76C H 0.6024 -0.4466 -0.0163 0.199 Uiso 0.62(2) 1 calc R U P E 8
H76D H 0.6163 -0.3294 -0.0385 0.199 Uiso 0.62(2) 1 calc R U P E 8
C77' C 0.5844(10) -0.362(4) -0.099(2) 0.20(2) Uani 0.62(2) 1 d D U P E 8
H77D H 0.5869 -0.4345 -0.1260 0.298 Uiso 0.62(2) 1 calc R U P E 8
H77E H 0.5904 -0.2977 -0.1301 0.298 Uiso 0.62(2) 1 calc R U P E 8
H77F H 0.5660 -0.3515 -0.0883 0.298 Uiso 0.62(2) 1 calc R U P E 8
C78' C 0.5849(8) -0.404(3) 0.096(2) 0.159(12) Uani 0.62(2) 1 d D U P E 8
H78C H 0.5964 -0.3967 0.1396 0.191 Uiso 0.62(2) 1 calc R U P E 8
H78D H 0.5877 -0.4805 0.0727 0.191 Uiso 0.62(2) 1 calc R U P E 8
C79' C 0.5560(8) -0.388(4) 0.119(3) 0.191(18) Uani 0.62(2) 1 d D U P E 8
H79D H 0.5538 -0.4122 0.1710 0.286 Uiso 0.62(2) 1 calc R U P E 8
H79E H 0.5450 -0.4357 0.0870 0.286 Uiso 0.62(2) 1 calc R U P E 8
H79F H 0.5512 -0.3071 0.1139 0.286 Uiso 0.62(2) 1 calc R U P E 8
O37 O 0.49574(15) 1.0181(6) 0.5150(6) 0.051(2) Uani 1 1 d . U . . .
O39 O 0.71893(16) 1.0265(6) 0.5480(4) 0.046(2) Uani 1 1 d D . . . .
O41 O 0.60675(15) -0.1255(6) 0.0298(9) 0.068(2) Uani 1 1 d D U . . .
H19A H 0.6135(18) 0.778(7) 0.568(3) 0.027(19) Uiso 1 1 d D . . . .
H19B H 0.6063(19) 0.802(6) 0.494(3) 0.027(19) Uiso 1 1 d D . . . .
H42B H 0.7287(7) 0.148(12) 0.067(3) 0.09(3) Uiso 1 1 d D . . . .
H44A H 0.437(2) 0.684(13) 0.484(4) 0.06(3) Uiso 1 1 d D . . . .
H44B H 0.436(2) 0.697(13) 0.562(4) 0.06(3) Uiso 1 1 d D . . . .
H42A H 0.7299(15) 0.126(6) -0.011(4) 0.09(3) Uiso 1 1 d D . . . .

loop_
_atom_site_aniso_label
_atom_site_aniso_U_11
_atom_site_aniso_U_22
_atom_site_aniso_U_33
_atom_site_aniso_U_23
_atom_site_aniso_U_13
_atom_site_aniso_U_12
C1 0.031(7) 0.028(6) 0.020(5) -0.010(4) 0.000(5) -0.009(5)
C2 0.021(6) 0.039(6) 0.026(5) -0.012(5) -0.001(4) 0.002(5)
C3 0.029(7) 0.096(10) 0.036(6) -0.037(7) -0.008(5) 0.030(7)
C4 0.028(7) 0.103(11) 0.045(7) -0.041(7) -0.015(6) 0.024(7)
C5 0.018(6) 0.051(7) 0.021(5) -0.006(5) -0.006(4) 0.003(5)
C6 0.021(7) 0.045(7) 0.024(5) -0.013(5) 0.001(5) -0.001(6)
C7 0.027(7) 0.036(7) 0.016(5) 0.013(5) 0.002(5) -0.001(5)
C8 0.027(7) 0.049(7) 0.027(5) 0.015(5) 0.009(5) 0.007(6)
C9 0.028(7) 0.077(9) 0.040(6) 0.029(6) 0.015(5) 0.015(6)
C10 0.043(8) 0.083(10) 0.042(7) 0.035(7) 0.014(6) 0.021(7)
C11 0.022(7) 0.039(7) 0.025(5) 0.018(5) 0.002(5) 0.002(5)
C12 0.020(7) 0.025(6) 0.019(5) 0.009(4) 0.001(4) 0.000(5)
C13 0.022(7) 0.031(7) 0.028(5) -0.007(5) 0.000(5) 0.004(5)
C14 0.019(7) 0.043(6) 0.028(5) -0.019(5) -0.002(5) 0.009(5)
C15 0.021(6) 0.081(8) 0.046(6) -0.031(6) -0.003(5) 0.017(6)
C16 0.021(7) 0.095(10) 0.048(7) -0.043(7) -0.017(5) 0.016(7)
C17 0.025(7) 0.043(7) 0.025(6) -0.010(5) -0.003(5) -0.004(5)
C18 0.033(8) 0.046(8) 0.016(5) -0.015(5) 0.007(5) -0.010(6)
C19 0.027(8) 0.037(8) 0.021(6) -0.013(5) -0.006(5) 0.013(6)
C20 0.008(6) 0.043(7) 0.029(5) -0.009(5) 0.001(4) 0.003(5)
C21 0.026(6) 0.065(8) 0.025(5) -0.021(5) 0.011(5) -0.004(6)
C22 0.027(7) 0.056(7) 0.033(6) -0.024(5) 0.003(5) -0.011(5)
C23 0.010(6) 0.043(6) 0.023(5) -0.010(4) -0.002(4) 0.005(5)
C24 0.031(8) 0.030(7) 0.017(5) 0.000(4) -0.001(5) 0.008(5)
C25 0.024(8) 0.028(7) 0.019(5) 0.004(5) 0.004(5) 0.000(5)
C26 0.007(6) 0.040(7) 0.027(5) 0.013(5) 0.002(4) 0.000(5)
C27 0.026(7) 0.072(9) 0.035(6) 0.028(6) -0.004(5) -0.014(6)
C28 0.025(6) 0.068(8) 0.029(6) 0.024(5) -0.013(5) -0.007(6)
C29 0.005(5) 0.032(5) 0.024(5) 0.009(4) -0.001(4) 0.004(4)
C30 0.019(6) 0.027(6) 0.016(5) 0.004(4) -0.003(4) 0.003(5)
C31 0.018(6) 0.029(6) 0.021(5) 0.004(4) 0.000(4) 0.000(5)
C32 0.034(7) 0.023(5) 0.019(5) 0.005(4) 0.001(5) -0.002(5)
C33 0.013(6) 0.067(8) 0.034(6) 0.016(5) 0.003(5) -0.010(5)
C34 0.021(6) 0.059(7) 0.032(6) 0.018(5) -0.008(5) -0.005(5)
C35 0.019(6) 0.029(6) 0.024(5) 0.005(4) -0.004(4) 0.003(5)
C36 0.019(6) 0.034(7) 0.024(5) -0.001(5) -0.005(5) 0.005(5)
C37 0.032(7) 0.025(6) 0.018(5) -0.004(4) -0.007(5) 0.007(5)
C38 0.018(7) 0.036(6) 0.021(5) 0.010(4) -0.003(4) -0.003(5)
C39 0.028(7) 0.082(9) 0.026(6) 0.030(6) -0.006(5) -0.016(6)
C40 0.019(6) 0.093(10) 0.031(6) 0.018(6) -0.010(5) -0.009(6)
C41 0.019(7) 0.048(7) 0.019(5) 0.007(5) -0.003(4) -0.005(5)
C42 0.009(7) 0.031(6) 0.018(5) 0.005(4) 0.000(4) 0.011(5)
C43 0.036(7) 0.021(6) 0.010(4) 0.000(4) -0.006(5) 0.008(5)
C44 0.014(6) 0.029(5) 0.021(5) -0.009(4) 0.005(4) -0.001(5)
C45 0.022(6) 0.059(7) 0.021(5) -0.016(5) 0.011(4) -0.007(5)
C46 0.019(6) 0.058(7) 0.037(6) -0.022(5) 0.002(5) -0.009(5)
C47 0.012(6) 0.034(6) 0.021(5) -0.010(4) -0.002(4) 0.001(5)
C48 0.028(9) 0.029(7) 0.022(5) -0.004(5) -0.005(5) -0.006(6)
C49 0.036(8) 0.022(6) 0.020(5) -0.002(4) 0.004(5) 0.000(5)
C50 0.018(6) 0.032(6) 0.021(5) -0.010(4) 0.002(4) -0.002(5)
C51 0.026(7) 0.062(8) 0.032(6) -0.026(5) 0.006(5) -0.020(6)
C52 0.029(7) 0.060(7) 0.032(6) -0.024(5) 0.011(5) -0.014(6)
C53 0.022(6) 0.034(6) 0.018(5) -0.009(4) 0.005(4) 0.000(5)
C54 0.021(7) 0.044(8) 0.013(5) 0.000(5) -0.001(4) 0.006(6)
O1 0.023(4) 0.034(4) 0.029(4) -0.017(3) -0.006(3) 0.004(3)
O2 0.026(4) 0.037(4) 0.028(4) -0.016(3) -0.001(3) 0.008(3)
O3 0.032(5) 0.046(5) 0.030(4) -0.022(3) -0.005(4) 0.005(4)
O4 0.028(4) 0.052(5) 0.017(3) -0.007(3) -0.005(3) -0.007(4)
O5 0.030(4) 0.041(4) 0.016(3) 0.012(3) 0.004(3) 0.000(3)
O6 0.022(5) 0.053(5) 0.035(4) 0.020(4) 0.002(3) 0.009(4)
O7 0.032(5) 0.056(5) 0.028(4) 0.017(4) 0.000(4) 0.020(4)
O8 0.025(4) 0.051(5) 0.022(4) 0.014(3) 0.008(3) 0.006(4)
O9 0.026(4) 0.047(4) 0.025(4) -0.017(3) -0.007(3) 0.006(3)
O10 0.030(5) 0.035(4) 0.026(4) -0.022(3) 0.002(3) 0.006(3)
O11 0.027(5) 0.049(5) 0.027(4) -0.013(3) 0.003(3) 0.008(4)
O12 0.036(4) 0.044(4) 0.021(3) -0.004(3) -0.008(3) -0.016(4)
O13 0.025(4) 0.038(4) 0.021(3) -0.010(3) 0.006(3) 0.006(3)
O14 0.016(4) 0.055(5) 0.023(4) -0.017(3) -0.004(3) -0.003(4)
O15 0.025(4) 0.037(4) 0.026(4) -0.013(3) -0.003(3) -0.002(3)
O16 0.023(4) 0.036(4) 0.027(4) -0.011(3) 0.005(3) -0.006(3)
O17 0.026(5) 0.055(5) 0.025(4) 0.018(3) 0.003(3) 0.012(4)
O18 0.025(5) 0.059(5) 0.023(4) 0.021(4) 0.001(3) -0.008(4)
O19 0.027(3) 0.028(3) 0.023(3) 0.001(5) -0.001(4) 0.001(3)
O20 0.024(4) 0.027(4) 0.019(3) 0.002(3) -0.004(3) -0.001(3)
O21 0.027(5) 0.030(4) 0.030(4) 0.012(3) 0.000(3) 0.002(3)
O22 0.024(4) 0.036(4) 0.027(4) 0.013(3) -0.005(3) -0.006(3)
O23 0.029(4) 0.040(4) 0.017(3) 0.003(3) -0.006(3) 0.008(3)
O24 0.034(5) 0.047(5) 0.031(4) 0.017(4) -0.006(4) -0.011(4)
O25 0.019(4) 0.041(4) 0.023(3) 0.013(3) -0.005(3) -0.001(3)
O26 0.026(4) 0.038(4) 0.020(3) 0.015(3) -0.001(3) -0.001(3)
O27 0.021(5) 0.053(5) 0.023(4) 0.013(3) 0.001(3) -0.008(4)
O28 0.025(4) 0.037(4) 0.023(3) 0.008(3) -0.003(3) 0.004(3)
O29 0.025(4) 0.034(4) 0.016(3) -0.006(3) 0.007(3) 0.004(3)
O30 0.024(4) 0.039(4) 0.023(4) -0.013(3) -0.002(3) -0.008(3)
O31 0.017(5) 0.064(5) 0.025(4) -0.019(4) 0.003(3) 0.005(4)
O32 0.028(5) 0.061(5) 0.023(4) -0.013(4) -0.001(3) -0.014(4)
O33 0.027(4) 0.037(4) 0.027(4) -0.010(3) 0.015(3) -0.007(3)
O34 0.023(4) 0.030(4) 0.027(4) -0.013(3) -0.004(3) 0.001(3)
O35 0.022(4) 0.058(5) 0.027(4) -0.020(4) 0.004(3) -0.014(4)
O36 0.031(4) 0.042(4) 0.013(3) -0.004(3) 0.007(3) -0.002(3)
O42 0.041(4) 0.078(5) 0.030(4) 0.005(6) -0.003(5) 0.029(4)
O43 0.024(4) 0.043(4) 0.021(3) 0.012(3) -0.004(3) -0.008(3)
O44 0.026(3) 0.045(4) 0.037(4) 0.000(6) -0.004(5) -0.012(3)
S1 0.0257(16) 0.0531(17) 0.0250(13) -0.0207(12) -0.0088(12) 0.0121(13)
S2 0.0254(17) 0.066(2) 0.0315(14) 0.0275(14) 0.0102(12) 0.0159(14)
S3 0.0313(18) 0.070(2) 0.0260(14) -0.0245(14) -0.0075(12) 0.0184(15)
S4 0.0220(15) 0.0522(17) 0.0227(13) -0.0178(12) 0.0034(11) -0.0073(13)
S5 0.0227(15) 0.0502(17) 0.0263(13) 0.0198(12) -0.0043(11) -0.0081(12)
S6 0.0234(15) 0.0376(14) 0.0233(12) 0.0118(11) -0.0060(11) -0.0054(12)
S7 0.0209(15) 0.0563(17) 0.0227(12) 0.0154(12) -0.0041(11) -0.0074(13)
S8 0.0206(15) 0.0506(16) 0.0251(13) -0.0187(12) 0.0059(11) -0.0089(12)
S9 0.0198(15) 0.0429(15) 0.0254(13) -0.0147(12) 0.0083(11) -0.0078(12)
Nd1 0.0189(2) 0.0220(2) 0.0122(2) 0.0000(2) -0.0002(3) 0.00313(17)
Nd2 0.0157(2) 0.0221(2) 0.01053(19) -0.0009(3) 0.0004(3) 0.00114(16)
Nd3 0.0159(2) 0.02328(19) 0.01152(19) -0.0001(3) 0.0002(3) -0.00297(17)
Nd4 0.0196(2) 0.0239(2) 0.0114(2) -0.0013(3) 0.0003(3) -0.00593(17)
Nd5 0.0184(2) 0.0227(2) 0.0124(2) 0.0001(3) 0.0011(3) -0.00118(17)
Nd6 0.0170(2) 0.0251(2) 0.01166(18) -0.0018(3) -0.0004(3) -0.00310(17)
N1 0.071(13) 0.042(9) 0.113(12) 0.004(7) -0.035(9) -0.008(9)
C55 0.062(16) 0.042(8) 0.076(9) -0.010(7) -0.016(9) 0.000(9)
C56 0.148(18) 0.13(2) 0.129(13) 0.005(11) -0.003(11) -0.034(15)
C57 0.146(19) 0.21(4) 0.19(3) -0.01(3) 0.003(14) -0.020(17)
C58 0.150(18) 0.105(17) 0.133(14) -0.027(12) -0.027(11) -0.040(13)
C59 0.153(19) 0.18(4) 0.19(3) -0.03(3) -0.046(16) -0.033(17)
N1' 0.141(16) 0.062(9) 0.131(12) 0.003(8) -0.014(10) -0.020(9)
C55' 0.08(2) 0.055(8) 0.083(11) -0.013(7) -0.013(10) -0.015(9)
C56' 0.142(19) 0.110(19) 0.133(13) 0.013(10) -0.013(11) -0.024(14)
C57' 0.15(2) 0.13(3) 0.16(2) 0.03(2) -0.026(17) -0.028(19)
C58' 0.164(18) 0.090(14) 0.142(17) -0.007(12) -0.018(13) -0.036(12)
C59' 0.163(18) 0.18(3) 0.18(4) -0.02(3) -0.015(15) -0.032(14)
O38 0.057(5) 0.030(3) 0.045(5) -0.003(3) 0.002(4) -0.008(3)
N2 0.120(8) 0.034(4) 0.096(6) 0.003(5) 0.003(7) -0.005(4)
C60 0.069(8) 0.036(4) 0.063(6) 0.008(4) 0.010(5) 0.001(4)
C61 0.162(14) 0.078(9) 0.135(10) 0.040(8) 0.008(10) -0.011(9)
C62 0.170(15) 0.21(3) 0.26(3) 0.12(2) 0.010(13) -0.038(12)
C63 0.153(13) 0.076(10) 0.101(7) -0.012(7) 0.000(7) 0.008(9)
C64 0.181(15) 0.093(15) 0.182(17) 0.021(13) -0.050(12) -0.002(12)
N3 0.059(16) 0.038(10) 0.065(10) 0.002(8) 0.002(9) -0.011(9)
C65 0.04(2) 0.041(11) 0.051(15) 0.002(8) -0.015(12) -0.008(9)
C66 0.092(18) 0.055(16) 0.066(11) -0.003(9) -0.003(10) -0.004(14)
C67 0.100(19) 0.17(4) 0.12(3) -0.01(2) -0.023(14) -0.012(17)
C68 0.08(2) 0.055(13) 0.084(13) 0.020(10) 0.010(12) -0.003(11)
C69 0.18(4) 0.11(3) 0.097(15) 0.003(14) 0.030(17) 0.01(2)
N3' 0.094(16) 0.039(8) 0.075(9) -0.003(7) 0.005(8) 0.004(7)
C65' 0.046(18) 0.041(8) 0.077(14) -0.005(8) -0.005(10) 0.013(8)
C66' 0.092(14) 0.047(12) 0.078(9) -0.003(7) 0.000(8) 0.017(11)
C67' 0.098(16) 0.12(2) 0.091(15) -0.027(15) -0.010(12) 0.036(15)
C68' 0.093(15) 0.058(10) 0.105(13) 0.019(9) 0.020(11) 0.018(9)
C69' 0.101(15) 0.11(2) 0.19(3) 0.08(2) -0.001(14) -0.006(13)
O40 0.050(5) 0.026(3) 0.049(5) -0.002(3) -0.005(3) 0.005(3)
N4 0.097(8) 0.031(4) 0.091(6) -0.008(4) -0.005(6) 0.010(4)
C70 0.067(8) 0.033(4) 0.057(6) -0.011(3) -0.006(5) 0.009(4)
C71 0.126(14) 0.059(7) 0.125(9) -0.037(7) -0.022(9) 0.022(8)
C72 0.28(3) 0.092(13) 0.138(10) -0.041(9) -0.057(13) 0.062(16)
C73 0.112(11) 0.059(9) 0.096(7) -0.001(6) -0.007(7) 0.012(8)
C74 0.131(13) 0.20(2) 0.158(17) 0.059(16) 0.028(11) 0.037(12)
N5 0.133(17) 0.066(14) 0.156(15) 0.006(10) 0.001(11) -0.019(13)
C75 0.090(15) 0.035(7) 0.109(12) 0.009(8) 0.027(10) 0.011(8)
C76 0.16(2) 0.13(3) 0.156(16) 0.007(11) -0.006(12) -0.022(16)
C77 0.17(2) 0.24(5) 0.23(4) -0.02(3) -0.024(17) -0.024(19)
C78 0.17(2) 0.15(2) 0.177(19) 0.030(13) 0.002(13) -0.059(17)
C79 0.17(4) 0.16(4) 0.18(2) 0.014(15) -0.007(16) -0.01(3)
N5' 0.150(18) 0.072(9) 0.155(13) 0.010(8) -0.012(11) -0.022(8)
C75' 0.121(14) 0.076(9) 0.132(13) 0.011(8) 0.035(11) -0.028(8)
C76' 0.18(2) 0.152(18) 0.168(14) -0.014(11) -0.011(12) 0.012(14)
C77' 0.23(3) 0.18(3) 0.186(18) -0.053(18) -0.041(19) 0.08(3)
C78' 0.182(19) 0.109(13) 0.187(17) 0.039(12) -0.005(13) -0.020(12)
C79' 0.19(2) 0.17(3) 0.21(3) 0.05(3) 0.008(17) -0.014(15)
O37 0.066(5) 0.028(3) 0.059(5) 0.006(4) -0.009(5) -0.006(3)
O39 0.067(6) 0.024(4) 0.046(5) -0.013(3) 0.008(4) 0.003(4)
O41 0.069(5) 0.033(3) 0.101(6) 0.008(6) 0.020(7) 0.007(3)

loop_
_atom_type_symbol
_atom_type_description
_atom_type_scat_dispersion_real
_atom_type_scat_dispersion_imag
_atom_type_scat_source
C C 0.0033 0.0016 'International Tables Vol C Tables 4.2.6.8 and 6.1.1.4'
H H 0.0000 0.0000 'International Tables Vol C Tables 4.2.6.8 and 6.1.1.4'
N N 0.0061 0.0033 'International Tables Vol C Tables 4.2.6.8 and 6.1.1.4'
O O 0.0106 0.0060 'International Tables Vol C Tables 4.2.6.8 and 6.1.1.4'
S S 0.1246 0.1234 'International Tables Vol C Tables 4.2.6.8 and 6.1.1.4'
Nd Nd -0.1943 3.0179 'International Tables Vol C Tables 4.2.6.8 and 6.1.1.4'

loop_
_geom_angle_atom_site_label_1
_geom_angle_atom_site_label_2
_geom_angle_atom_site_label_3
_geom_angle
_geom_angle_site_symmetry_1
_geom_angle_site_symmetry_3
O2 C1 O1 126.6(9) . .
O2 C1 C2 115.7(10) . .
O1 C1 C2 117.7(9) . .
C3 C2 C1 126.6(10) . .
C3 C2 S1 110.8(7) . .
C1 C2 S1 122.6(8) . .
C2 C3 C4 113.6(10) . .
C2 C3 H3 123.2 . .
C4 C3 H3 123.2 . .
C5 C4 C3 111.2(10) . .
C5 C4 H4 124.4 . .
C3 C4 H4 124.4 . .
C4 C5 C6 126.2(10) . .
C4 C5 S1 112.8(8) . .
C6 C5 S1 121.1(8) . .
O3 C6 O4 124.1(9) . .
O3 C6 C5 117.2(10) . .
O4 C6 C5 118.6(10) . .
O5 C7 O6 122.9(9) . .
O5 C7 C8 119.2(10) . .
O6 C7 C8 117.9(9) . .
O5 C7 Nd2 68.8(5) . .
O6 C7 Nd2 54.2(5) . .
C8 C7 Nd2 170.8(8) . .
C9 C8 C7 129.1(10) . .
C9 C8 S2 111.5(8) . .
C7 C8 S2 119.3(9) . .
C8 C9 C10 112.8(10) . .
C8 C9 H9 123.6 . .
C10 C9 H9 123.6 . .
C11 C10 C9 112.2(11) . .
C11 C10 H10 123.9 . .
C9 C10 H10 123.9 . .
C10 C11 C12 125.8(10) . .
C10 C11 S2 112.0(8) . .
C12 C11 S2 122.2(9) . .
O7 C12 O8 125.1(9) . .
O7 C12 C11 117.2(10) . .
O8 C12 C11 117.6(9) . .
O9 C13 O10 126.3(10) . .
O9 C13 C14 118.0(10) . .
O10 C13 C14 115.8(10) . .
C15 C14 C13 127.7(10) . .
C15 C14 S3 110.7(8) . .
C13 C14 S3 121.6(8) . .
C14 C15 C16 112.9(10) . .
C14 C15 H15 123.6 . .
C16 C15 H15 123.6 . .
C17 C16 C15 113.2(10) . .
C17 C16 H16 123.4 . .
C15 C16 H16 123.4 . .
C16 C17 C18 127.3(11) . .
C16 C17 S3 110.3(8) . .
C18 C17 S3 122.0(9) . .
O11 C18 O12 125.8(10) . .
O11 C18 C17 117.7(11) . .
O12 C18 C17 116.4(11) . .
O14 C19 O13 127.0(10) . .
O14 C19 C20 117.6(10) . .
O13 C19 C20 115.4(11) . .
C21 C20 C19 127.5(10) . .
C21 C20 S4 111.4(8) . .
C19 C20 S4 120.9(9) . .
C20 C21 C22 114.1(10) . .
C20 C21 H21 122.9 . .
C22 C21 H21 122.9 . .
C23 C22 C21 110.9(10) . .
C23 C22 H22 124.6 . .
C21 C22 H22 124.6 . .
C22 C23 C24 129.0(10) . .
C22 C23 S4 112.9(8) . .
C24 C23 S4 117.9(8) . .
O16 C24 O15 126.3(10) . .
O16 C24 C23 119.6(10) . .
O15 C24 C23 114.1(11) . .
O18 C25 O17 124.0(10) . .
O18 C25 C26 115.9(10) . .
O17 C25 C26 120.1(10) . .
C27 C26 C25 124.6(10) . .
C27 C26 S5 110.6(8) . .
C25 C26 S5 124.8(8) . .
C26 C27 C28 114.1(10) . .
C26 C27 H27 122.9 . .
C28 C27 H27 122.9 . .
C29 C28 C27 112.3(10) . .
C29 C28 H28 123.8 . .
C27 C28 H28 123.8 . .
C28 C29 C30 127.1(9) . .
C28 C29 S5 111.2(7) . .
C30 C29 S5 121.7(8) . .
O20 C30 O43 120.8(9) . .
O20 C30 C29 120.6(10) . .
O43 C30 C29 118.5(9) . .
O20 C30 Nd5 67.7(5) . 1_556
O43 C30 Nd5 53.8(5) . 1_556
C29 C30 Nd5 167.2(7) . 1_556
O21 C31 O22 126.7(9) . .
O21 C31 C32 117.0(10) . .
O22 C31 C32 116.3(9) . .
C33 C32 C31 126.2(10) . .
C33 C32 S6 112.5(7) . .
C31 C32 S6 121.2(8) . .
C32 C33 C34 111.3(9) . .
C32 C33 H33 124.4 . .
C34 C33 H33 124.4 . .
C35 C34 C33 112.7(9) . .
C35 C34 H34 123.6 . .
C33 C34 H34 123.6 . .
C34 C35 C36 128.5(9) . .
C34 C35 S6 112.3(7) . .
C36 C35 S6 119.1(8) . .
O24 C36 O23 121.7(10) . .
O24 C36 C35 120.0(9) . .
O23 C36 C35 118.2(10) . .
O24 C36 Nd6 52.1(5) . 1_565
O23 C36 Nd6 70.4(6) . 1_565
C35 C36 Nd6 168.0(8) . 1_565
O26 C37 O25 126.0(9) . .
O26 C37 C38 116.6(10) . .
O25 C37 C38 117.3(10) . .
C39 C38 C37 127.7(10) . .
C39 C38 S7 112.1(7) . .
C37 C38 S7 120.1(8) . .
C38 C39 C40 111.7(10) . .
C38 C39 H39 124.2 . .
C40 C39 H39 124.2 . .
C41 C40 C39 112.7(10) . .
C41 C40 H40 123.6 . .
C39 C40 H40 123.6 . .
C40 C41 C42 127.3(10) . .
C40 C41 S7 112.4(8) . .
C42 C41 S7 120.2(8) . .
O27 C42 O28 126.2(10) . .
O27 C42 C41 119.3(10) . .
O28 C42 C41 114.5(10) . .
O30 C43 O29 121.5(9) . .
O30 C43 C44 119.6(9) . .
O29 C43 C44 118.9(10) . .
O30 C43 Nd4 52.9(5) . .
O29 C43 Nd4 69.1(5) . .
C44 C43 Nd4 170.0(7) . .
C45 C44 C43 127.5(9) . .
C45 C44 S8 111.9(7) . .
C43 C44 S8 120.6(8) . .
C44 C45 C46 112.2(9) . .
C44 C45 H45 123.9 . .
C46 C45 H45 123.9 . .
C47 C46 C45 113.1(10) . .
C47 C46 H46 123.5 . .
C45 C46 H46 123.5 . .
C46 C47 C48 126.1(10) . .
C46 C47 S8 111.5(8) . .
C48 C47 S8 122.3(8) . .
O31 C48 O32 125.9(11) . .
O31 C48 C47 120.8(10) . .
O32 C48 C47 113.2(11) . .
O33 C49 O34 127.6(10) . .
O33 C49 C50 117.3(9) . .
O34 C49 C50 115.1(10) . .
C51 C50 C49 126.9(10) . .
C51 C50 S9 112.9(7) . .
C49 C50 S9 120.2(8) . .
C50 C51 C52 111.3(10) . .
C50 C51 H51 124.3 . .
C52 C51 H51 124.3 . .
C53 C52 C51 113.3(10) . .
C53 C52 H52 123.3 . .
C51 C52 H52 123.3 . .
C52 C53 C54 128.2(9) . .
C52 C53 S9 111.1(7) . .
C54 C53 S9 120.7(8) . .
O36 C54 O35 122.9(10) . .
O36 C54 C53 119.4(10) . .
O35 C54 C53 117.7(9) . .
O36 C54 Nd3 69.6(6) . 1_544
O35 C54 Nd3 54.0(5) . 1_544
C53 C54 Nd3 166.9(8) . 1_544
C1 O1 Nd2 127.8(6) . .
C1 O2 Nd1 146.5(7) . .
C6 O3 Nd1 115.7(6) . 2_664
C6 O4 Nd2 168.7(8) . 2_664
C7 O5 Nd1 165.7(7) . .
C7 O5 Nd2 86.5(6) . .
Nd1 O5 Nd2 107.3(2) . .
C7 O6 Nd2 101.3(6) . .
C12 O7 Nd1 170.8(8) . 2_674
C12 O8 Nd5 132.4(6) . 1_565
C13 O9 Nd1 144.0(7) . .
C13 O10 Nd2 133.1(7) . .
C18 O11 Nd1 122.8(7) . 2_675
C18 O12 Nd5 143.3(7) . 1_566
C19 O13 Nd2 141.9(8) . .
C19 O14 Nd3 130.6(7) . .
C24 O15 Nd5 131.8(7) . .
C24 O16 Nd6 139.7(7) . .
C25 O17 Nd2 128.3(7) . .
C25 O18 Nd3 169.6(8) . .
Nd3 O19 Nd2 123.55(18) . .
Nd3 O19 H19A 88(6) . .
Nd2 O19 H19A 114(7) . .
Nd3 O19 H19B 120(6) . .
Nd2 O19 H19B 101(7) . .
H19A O19 H19B 110(4) . .
C30 O20 Nd6 168.4(7) . 1_556
C30 O20 Nd5 87.8(6) . 1_556
Nd6 O20 Nd5 103.8(2) 1_556 1_556
C31 O21 Nd3 137.1(7) . .
C31 O22 Nd4 134.7(6) . .
C36 O23 Nd5 167.7(7) . 1_565
C36 O23 Nd6 84.9(6) . 1_565
Nd5 O23 Nd6 103.4(2) 1_565 1_565
C36 O24 Nd6 104.7(6) . 1_565
C37 O25 Nd3 137.8(6) . .
C37 O26 Nd4 134.0(7) . .
C42 O27 Nd6 134.0(7) . 1_556
C42 O28 Nd4 146.3(7) . 3_645
C43 O29 Nd3 169.1(7) . .
C43 O29 Nd4 86.3(6) . .
Nd3 O29 Nd4 104.4(2) . .
C43 O30 Nd4 103.5(6) . .
C48 O31 Nd4 134.5(7) . 3_644
C48 O32 Nd6 161.8(8) . .
C49 O33 Nd5 134.3(6) . .
C49 O34 Nd6 137.3(7) . .
C54 O35 Nd3 102.2(6) . 1_544
C54 O36 Nd4 168.6(7) . 1_544
C54 O36 Nd3 86.2(6) . 1_544
Nd4 O36 Nd3 105.0(2) 1_544 1_544
Nd6 O42 H42B 115(5) . .
Nd6 O42 H42A 131(8) . .
H42B O42 H42A 110(5) . .
C30 O43 Nd5 102.0(6) . 1_556
Nd1 O44 H44A 123(10) . .
Nd1 O44 H44B 114(9) . .
H44A O44 H44B 107(4) . .
C5 S1 C2 91.7(5) . .
C11 S2 C8 91.5(5) . .
C17 S3 C14 92.8(5) . .
C20 S4 C23 90.7(5) . .
C26 S5 C29 91.7(5) . .
C32 S6 C35 91.2(5) . .
C41 S7 C38 91.0(5) . .
C47 S8 C44 91.3(5) . .
C50 S9 C53 91.4(5) . .
O2 Nd1 O7 137.9(3) . 2_675
O2 Nd1 O3 82.1(3) . 2_665
O7 Nd1 O3 74.5(3) 2_675 2_665
O2 Nd1 O37 138.8(3) . .
O7 Nd1 O37 77.9(3) 2_675 .
O3 Nd1 O37 136.2(3) 2_665 .
O2 Nd1 O11 81.4(3) . 2_674
O7 Nd1 O11 99.1(3) 2_675 2_674
O3 Nd1 O11 146.1(3) 2_665 2_674
O37 Nd1 O11 71.2(3) . 2_674
O2 Nd1 O9 119.6(2) . .
O7 Nd1 O9 86.9(2) 2_675 .
O3 Nd1 O9 73.8(2) 2_665 .
O37 Nd1 O9 71.4(3) . .
O11 Nd1 O9 139.9(3) 2_674 .
O2 Nd1 O5 68.7(2) . .
O7 Nd1 O5 153.3(3) 2_675 .
O3 Nd1 O5 114.3(2) 2_665 .
O37 Nd1 O5 79.3(2) . .
O11 Nd1 O5 86.6(2) 2_674 .
O9 Nd1 O5 72.7(2) . .
O2 Nd1 O44 68.0(2) . .
O7 Nd1 O44 71.5(3) 2_675 .
O3 Nd1 O44 71.3(3) 2_665 .
O37 Nd1 O44 129.6(2) . .
O11 Nd1 O44 75.1(3) 2_674 .
O9 Nd1 O44 142.6(3) . .
O5 Nd1 O44 134.9(2) . .
O4 Nd2 O13 139.3(3) 2_665 .
O4 Nd2 O10 77.6(3) 2_665 .
O13 Nd2 O10 137.4(2) . .
O4 Nd2 O1 80.4(2) 2_665 .
O13 Nd2 O1 79.4(2) . .
O10 Nd2 O1 138.5(2) . .
O4 Nd2 O6 132.4(2) 2_665 .
O13 Nd2 O6 79.0(3) . .
O10 Nd2 O6 86.8(3) . .
O1 Nd2 O6 82.7(3) . .
O4 Nd2 O17 78.6(2) 2_665 .
O13 Nd2 O17 82.7(2) . .
O10 Nd2 O17 87.4(3) . .
O1 Nd2 O17 121.9(3) . .
O6 Nd2 O17 145.9(2) . .
O4 Nd2 O19 139.0(2) 2_665 .
O13 Nd2 O19 72.5(2) . .
O10 Nd2 O19 65.2(2) . .
O1 Nd2 O19 139.6(3) . .
O6 Nd2 O19 64.2(3) . .
O17 Nd2 O19 83.0(2) . .
O4 Nd2 O5 83.3(2) 2_665 .
O13 Nd2 O5 122.3(2) . .
O10 Nd2 O5 71.2(2) . .
O1 Nd2 O5 71.6(2) . .
O6 Nd2 O5 49.2(2) . .
O17 Nd2 O5 154.6(2) . .
O19 Nd2 O5 99.65(19) . .
O4 Nd2 C7 108.0(3) 2_665 .
O13 Nd2 C7 100.4(3) . .
O10 Nd2 C7 78.8(3) . .
O1 Nd2 C7 75.2(3) . .
O6 Nd2 C7 24.4(3) . .
O17 Nd2 C7 162.9(3) . .
O19 Nd2 C7 82.0(3) . .
O5 Nd2 C7 24.8(2) . .
O18 Nd3 O29 152.4(3) . .
O18 Nd3 O21 134.5(3) . .
O29 Nd3 O21 72.8(2) . .
O18 Nd3 O14 92.7(3) . .
O29 Nd3 O14 90.0(2) . .
O21 Nd3 O14 76.8(3) . .
O18 Nd3 O25 85.0(2) . .
O29 Nd3 O25 76.3(2) . .
O21 Nd3 O25 129.3(2) . .
O14 Nd3 O25 142.2(2) . .
O18 Nd3 O38 73.8(3) . .
O29 Nd3 O38 81.3(2) . .
O21 Nd3 O38 137.8(2) . .
O14 Nd3 O38 70.3(2) . .
O25 Nd3 O38 72.9(2) . .
O18 Nd3 O35 72.1(3) . 1_566
O29 Nd3 O35 123.0(2) . 1_566
O21 Nd3 O35 84.5(3) . 1_566
O14 Nd3 O35 135.0(2) . 1_566
O25 Nd3 O35 79.9(2) . 1_566
O38 Nd3 O35 137.6(2) . 1_566
O18 Nd3 O19 67.5(2) . .
O29 Nd3 O19 138.5(2) . .
O21 Nd3 O19 67.3(2) . .
O14 Nd3 O19 70.6(2) . .
O25 Nd3 O19 139.8(2) . .
O38 Nd3 O19 122.3(2) . .
O35 Nd3 O19 64.4(2) 1_566 .
O18 Nd3 O36 114.8(2) . 1_566
O29 Nd3 O36 75.1(2) . 1_566
O21 Nd3 O36 69.3(2) . 1_566
O14 Nd3 O36 145.6(2) . 1_566
O25 Nd3 O36 64.6(2) . 1_566
O38 Nd3 O36 134.9(2) . 1_566
O35 Nd3 O36 47.9(2) 1_566 1_566
O19 Nd3 O36 100.24(19) . 1_566
O18 Nd3 C54 92.5(3) . 1_566
O29 Nd3 C54 99.3(3) . 1_566
O21 Nd3 C54 77.7(2) . 1_566
O14 Nd3 C54 148.9(3) . 1_566
O25 Nd3 C54 68.8(3) . 1_566
O38 Nd3 C54 140.3(3) . 1_566
O35 Nd3 C54 23.8(3) 1_566 1_566
O19 Nd3 C54 83.2(3) . 1_566
O36 Nd3 C54 24.2(2) 1_566 1_566
O28 Nd4 O36 156.2(2) 3_654 1_566
O28 Nd4 O26 126.7(2) 3_654 .
O36 Nd4 O26 75.1(2) 1_566 .
O28 Nd4 O31 85.8(3) 3_654 3_655
O36 Nd4 O31 90.0(2) 1_566 3_655
O26 Nd4 O31 79.2(3) . 3_655
O28 Nd4 O39 78.9(2) 3_654 .
O36 Nd4 O39 77.6(2) 1_566 .
O26 Nd4 O39 138.9(2) . .
O31 Nd4 O39 70.5(3) 3_655 .
O28 Nd4 O22 88.3(2) 3_654 .
O36 Nd4 O22 80.9(2) 1_566 .
O26 Nd4 O22 131.7(2) . .
O31 Nd4 O22 142.5(3) 3_655 .
O39 Nd4 O22 72.0(2) . .
O28 Nd4 O30 74.6(2) 3_654 .
O36 Nd4 O30 123.4(2) 1_566 .
O26 Nd4 O30 80.0(2) . .
O31 Nd4 O30 133.8(2) 3_655 .
O39 Nd4 O30 141.1(2) . .
O22 Nd4 O30 79.3(2) . .
O28 Nd4 O29 119.3(2) 3_654 .
O36 Nd4 O29 75.4(2) 1_566 .
O26 Nd4 O29 67.7(2) . .
O31 Nd4 O29 146.2(2) 3_655 .
O39 Nd4 O29 132.7(2) . .
O22 Nd4 O29 66.0(2) . .
O30 Nd4 O29 48.0(2) . .
O28 Nd4 C43 95.9(3) 3_654 .
O36 Nd4 C43 100.0(3) 1_566 .
O26 Nd4 C43 74.2(2) . .
O31 Nd4 C43 147.9(3) 3_655 .
O39 Nd4 C43 141.3(3) . .
O22 Nd4 C43 69.5(2) . .
O30 Nd4 C43 23.6(3) . .
O29 Nd4 C43 24.6(2) . .
O12 Nd5 O23 164.6(2) 1_544 1_545
O12 Nd5 O15 111.3(2) 1_544 .
O23 Nd5 O15 77.1(2) 1_545 .
O12 Nd5 O33 99.3(2) 1_544 .
O23 Nd5 O33 81.9(2) 1_545 .
O15 Nd5 O33 134.8(2) . .
O12 Nd5 O8 81.1(2) 1_544 1_545
O23 Nd5 O8 89.1(2) 1_545 1_545
O15 Nd5 O8 75.0(2) . 1_545
O33 Nd5 O8 144.4(2) . 1_545
O12 Nd5 O41 78.7(3) 1_544 .
O23 Nd5 O41 87.1(3) 1_545 .
O15 Nd5 O41 144.0(4) . .
O33 Nd5 O41 72.6(3) . .
O8 Nd5 O41 72.6(4) 1_545 .
O12 Nd5 O43 69.5(2) 1_544 1_554
O23 Nd5 O43 125.7(2) 1_545 1_554
O15 Nd5 O43 78.6(2) . 1_554
O33 Nd5 O43 82.1(2) . 1_554
O8 Nd5 O43 129.5(2) 1_545 1_554
O41 Nd5 O43 135.2(4) . 1_554
O12 Nd5 O20 117.2(2) 1_544 1_554
O23 Nd5 O20 77.5(2) 1_545 1_554
O15 Nd5 O20 69.5(2) . 1_554
O33 Nd5 O20 67.1(2) . 1_554
O8 Nd5 O20 144.0(2) 1_545 1_554
O41 Nd5 O20 138.4(3) . 1_554
O43 Nd5 O20 48.4(2) 1_554 1_554
O12 Nd5 C30 92.8(3) 1_544 1_554
O23 Nd5 C30 102.0(3) 1_545 1_554
O15 Nd5 C30 74.7(3) . 1_554
O33 Nd5 C30 71.2(3) . 1_554
O8 Nd5 C30 144.4(3) 1_545 1_554
O41 Nd5 C30 140.9(4) . 1_554
O43 Nd5 C30 24.1(3) 1_554 1_554
O20 Nd5 C30 24.5(2) 1_554 1_554
O32 Nd6 O34 138.3(3) . .
O32 Nd6 O20 148.9(3) . 1_554
O34 Nd6 O20 71.8(2) . 1_554
O32 Nd6 O27 90.3(3) . 1_554
O34 Nd6 O27 77.5(3) . 1_554
O20 Nd6 O27 90.4(2) 1_554 1_554
O32 Nd6 O40 75.3(3) . .
O34 Nd6 O40 133.9(2) . .
O20 Nd6 O40 75.7(2) 1_554 .
O27 Nd6 O40 70.9(3) 1_554 .
O32 Nd6 O24 73.5(3) . 1_545
O34 Nd6 O24 89.9(3) . 1_545
O20 Nd6 O24 122.7(2) 1_554 1_545
O27 Nd6 O24 139.0(2) 1_554 1_545
O40 Nd6 O24 135.7(3) . 1_545
O32 Nd6 O16 84.4(2) . .
O34 Nd6 O16 128.6(2) . .
O20 Nd6 O16 76.1(2) 1_554 .
O27 Nd6 O16 141.9(2) 1_554 .
O40 Nd6 O16 71.3(2) . .
O24 Nd6 O16 75.0(2) 1_545 .
O32 Nd6 O42 69.7(3) . .
O34 Nd6 O42 68.6(3) . .
O20 Nd6 O42 138.9(3) 1_554 .
O27 Nd6 O42 70.7(3) 1_554 .
O40 Nd6 O42 126.9(2) . .
O24 Nd6 O42 68.3(3) 1_545 .
O16 Nd6 O42 139.6(3) . .
O32 Nd6 O23 117.3(2) . 1_545
O34 Nd6 O23 69.8(2) . 1_545
O20 Nd6 O23 75.2(2) 1_554 1_545
O27 Nd6 O23 147.0(2) 1_554 1_545
O40 Nd6 O23 130.9(2) . 1_545
O24 Nd6 O23 47.7(2) 1_545 1_545
O16 Nd6 O23 63.8(2) . 1_545
O42 Nd6 O23 100.7(2) . 1_545
O32 Nd6 C36 94.0(3) . 1_545
O34 Nd6 C36 81.4(2) . 1_545
O20 Nd6 C36 99.5(3) 1_554 1_545
O27 Nd6 C36 152.6(3) 1_554 1_545
O40 Nd6 C36 136.3(3) . 1_545
O24 Nd6 C36 23.2(3) 1_545 1_545
O16 Nd6 C36 65.5(3) . 1_545
O42 Nd6 C36 85.4(3) . 1_545
O23 Nd6 C36 24.6(2) 1_545 1_545
C55 N1 C56 117(2) . .
C55 N1 C58 113(2) . .
C56 N1 C58 131(3) . .
O37 C55 N1 123(3) . .
O37 C55 H55 118.5 . .
N1 C55 H55 118.5 . .
N1 C56 C57 112(3) . .
N1 C56 H56A 109.1 . .
C57 C56 H56A 109.1 . .
N1 C56 H56B 109.1 . .
C57 C56 H56B 109.1 . .
H56A C56 H56B 107.9 . .
C56 C57 H57A 109.5 . .
C56 C57 H57B 109.5 . .
H57A C57 H57B 109.5 . .
C56 C57 H57C 109.5 . .
H57A C57 H57C 109.5 . .
H57B C57 H57C 109.5 . .
N1 C58 C59 104(2) . .
N1 C58 H58A 110.9 . .
C59 C58 H58A 110.9 . .
N1 C58 H58B 110.9 . .
C59 C58 H58B 110.9 . .
H58A C58 H58B 108.9 . .
C58 C59 H59A 109.5 . .
C58 C59 H59B 109.5 . .
H59A C59 H59B 109.5 . .
C58 C59 H59C 109.5 . .
H59A C59 H59C 109.5 . .
H59B C59 H59C 109.5 . .
C55' N1' C56' 119(2) . .
C55' N1' C58' 116(2) . .
C56' N1' C58' 114(3) . .
O37 C55' N1' 119(3) . .
O37 C55' H55' 120.7 . .
N1' C55' H55' 120.7 . .
N1' C56' C57' 118(3) . .
N1' C56' H56C 107.8 . .
C57' C56' H56C 107.8 . .
N1' C56' H56D 107.8 . .
C57' C56' H56D 107.8 . .
H56C C56' H56D 107.2 . .
C56' C57' H57D 109.5 . .
C56' C57' H57E 109.5 . .
H57D C57' H57E 109.5 . .
C56' C57' H57F 109.5 . .
H57D C57' H57F 109.5 . .
H57E C57' H57F 109.5 . .
N1' C58' C59' 110(2) . .
N1' C58' H58C 109.7 . .
C59' C58' H58C 109.7 . .
N1' C58' H58D 109.7 . .
C59' C58' H58D 109.7 . .
H58C C58' H58D 108.2 . .
C58' C59' H59D 109.5 . .
C58' C59' H59E 109.5 . .
H59D C59' H59E 109.5 . .
C58' C59' H59F 109.5 . .
H59D C59' H59F 109.5 . .
H59E C59' H59F 109.5 . .
C60 O38 Nd3 127.8(7) . .
C60 N2 C63 120.4(13) . .
C60 N2 C61 118.3(14) . .
C63 N2 C61 119.9(13) . .
O38 C60 N2 123.5(12) . .
O38 C60 H60 118.2 . .
N2 C60 H60 118.2 . .
C62 C61 N2 111.5(18) . .
C62 C61 H61A 109.3 . .
N2 C61 H61A 109.3 . .
C62 C61 H61B 109.3 . .
N2 C61 H61B 109.3 . .
H61A C61 H61B 108.0 . .
C61 C62 H62A 109.5 . .
C61 C62 H62B 109.5 . .
H62A C62 H62B 109.5 . .
C61 C62 H624 109.5 . .
H62A C62 H624 109.5 . .
H62B C62 H624 109.5 . .
N2 C63 C64 110.2(18) . .
N2 C63 H63A 109.6 . .
C64 C63 H63A 109.6 . .
N2 C63 H63B 109.6 . .
C64 C63 H63B 109.6 . .
H63A C63 H63B 108.1 . .
C63 C64 H64A 109.5 . .
C63 C64 H64B 109.5 . .
H64A C64 H64B 109.5 . .
C63 C64 H64C 109.5 . .
H64A C64 H64C 109.5 . .
H64B C64 H64C 109.5 . .
C65 N3 C66 118(2) . .
C65 N3 C68 120.0(18) . .
C66 N3 C68 120(2) . .
O39 C65 N3 124(3) . .
O39 C65 H65 118.0 . .
N3 C65 H65 118.0 . .
N3 C66 C67 111(2) . .
N3 C66 H66A 109.4 . .
C67 C66 H66A 109.4 . .
N3 C66 H66B 109.4 . .
C67 C66 H66B 109.4 . .
H66A C66 H66B 108.0 . .
C66 C67 H67A 109.5 . .
C66 C67 H67B 109.5 . .
H67A C67 H67B 109.5 . .
C66 C67 H67C 109.5 . .
H67A C67 H67C 109.5 . .
H67B C67 H67C 109.5 . .
N3 C68 C69 112(2) . .
N3 C68 H68A 109.2 . .
C69 C68 H68A 109.2 . .
N3 C68 H68B 109.2 . .
C69 C68 H68B 109.2 . .
H68A C68 H68B 107.9 . .
C68 C69 H69A 109.5 . .
C68 C69 H69B 109.5 . .
H69A C69 H69B 109.5 . .
C68 C69 H69C 109.5 . .
H69A C69 H69C 109.5 . .
H69B C69 H69C 109.5 . .
C65' N3' C68' 120.1(17) . .
C65' N3' C66' 117.3(16) . .
C68' N3' C66' 120.9(18) . .
O39 C65' N3' 120(2) . .
O39 C65' H65' 120.2 . .
N3' C65' H65' 120.2 . .
N3' C66' C67' 108.9(19) . .
N3' C66' H66C 109.9 . .
C67' C66' H66C 109.9 . .
N3' C66' H66D 109.9 . .
C67' C66' H66D 109.9 . .
H66C C66' H66D 108.3 . .
C66' C67' H67D 109.5 . .
C66' C67' H67E 109.5 . .
H67D C67' H67E 109.5 . .
C66' C67' H67F 109.5 . .
H67D C67' H67F 109.5 . .
H67E C67' H67F 109.5 . .
N3' C68' C69' 110(2) . .
N3' C68' H68C 109.7 . .
C69' C68' H68C 109.7 . .
N3' C68' H68D 109.7 . .
C69' C68' H68D 109.7 . .
H68C C68' H68D 108.2 . .
C68' C69' H69D 109.5 . .
C68' C69' H69E 109.5 . .
H69D C69' H69E 109.5 . .
C68' C69' H69F 109.5 . .
H69D C69' H69F 109.5 . .
H69E C69' H69F 109.5 . .
C70 O40 Nd6 126.2(7) . .
C70 N4 C71 123.2(13) . .
C70 N4 C73 118.8(11) . .
C71 N4 C73 117.9(12) . .
O40 C70 N4 123.3(11) . .
O40 C70 H70 118.4 . .
N4 C70 H70 118.4 . .
N4 C71 C72 115.1(15) . .
N4 C71 H71A 108.5 . .
C72 C71 H71A 108.5 . .
N4 C71 H71B 108.5 . .
C72 C71 H71B 108.5 . .
H71A C71 H71B 107.5 . .
C71 C72 H72A 109.5 . .
C71 C72 H72B 109.5 . .
H72A C72 H72B 109.5 . .
C71 C72 H72C 109.5 . .
H72A C72 H72C 109.5 . .
H72B C72 H72C 109.5 . .
N4 C73 C74 109.2(16) . .
N4 C73 H73A 109.8 . .
C74 C73 H73A 109.8 . .
N4 C73 H73B 109.8 . .
C74 C73 H73B 109.8 . .
H73A C73 H73B 108.3 . .
C73 C74 H74A 109.5 . .
C73 C74 H74B 109.5 . .
H74A C74 H74B 109.5 . .
C73 C74 H74C 109.5 . .
H74A C74 H74C 109.5 . .
H74B C74 H74C 109.5 . .
C76 N5 C78 110(3) . .
C76 N5 C75 125(2) . .
C78 N5 C75 124(2) . .
O41 C75 N5 117(3) . .
O41 C75 H75 121.3 . .
N5 C75 H75 121.3 . .
N5 C76 C77 120(4) . .
N5 C76 H76A 107.2 . .
C77 C76 H76A 107.2 . .
N5 C76 H76B 107.3 . .
C77 C76 H76B 107.3 . .
H76A C76 H76B 106.9 . .
C76 C77 H77A 109.5 . .
C76 C77 H77B 109.5 . .
H77A C77 H77B 109.5 . .
C76 C77 H77C 109.5 . .
H77A C77 H77C 109.5 . .
H77B C77 H77C 109.5 . .
N5 C78 C79 101(3) . .
N5 C78 H78A 111.6 . .
C79 C78 H78A 111.6 . .
N5 C78 H78B 111.5 . .
C79 C78 H78B 111.5 . .
H78A C78 H78B 109.3 . .
C78 C79 H79A 109.5 . .
C78 C79 H79B 109.5 . .
H79A C79 H79B 109.5 . .
C78 C79 H79C 109.4 . .
H79A C79 H79C 109.5 . .
H79B C79 H79C 109.5 . .
C75' N5' C78' 125(2) . .
C75' N5' C76' 125(2) . .
C78' N5' C76' 107(2) . .
O41 C75' N5' 123(2) . .
O41 C75' H75' 118.3 . .
N5' C75' H75' 118.3 . .
N5' C76' C77' 122(3) . .
N5' C76' H76C 106.8 . .
C77' C76' H76C 106.8 . .
N5' C76' H76D 106.8 . .
C77' C76' H76D 106.8 . .
H76C C76' H76D 106.6 . .
C76' C77' H77D 109.5 . .
C76' C77' H77E 109.5 . .
H77D C77' H77E 109.5 . .
C76' C77' H77F 109.5 . .
H77D C77' H77F 109.5 . .
H77E C77' H77F 109.5 . .
N5' C78' C79' 104(3) . .
N5' C78' H78C 111.0 . .
C79' C78' H78C 111.0 . .
N5' C78' H78D 111.0 . .
C79' C78' H78D 111.0 . .
H78C C78' H78D 109.0 . .
C78' C79' H79D 109.5 . .
C78' C79' H79E 109.5 . .
H79D C79' H79E 109.5 . .
C78' C79' H79F 109.5 . .
H79D C79' H79F 109.5 . .
H79E C79' H79F 109.5 . .
C55 O37 Nd1 128.3(17) . .
C55' O37 Nd1 130.8(18) . .
C65' O39 Nd4 128.8(12) . .
C65 O39 Nd4 122.9(18) . .
C75' O41 Nd5 129.3(16) . .
C75 O41 Nd5 150(2) . .

loop_
_geom_bond_atom_site_label_1
_geom_bond_atom_site_label_2
_geom_bond_distance
_geom_bond_site_symmetry_2
C1 O2 1.236(12) .
C1 O1 1.266(13) .
C1 C2 1.480(13) .
C2 C3 1.346(14) .
C2 S1 1.702(10) .
C3 C4 1.412(14) .
C3 H3 0.9300 .
C4 C5 1.341(15) .
C4 H4 0.9300 .
C5 C6 1.473(14) .
C5 S1 1.692(10) .
C6 O3 1.243(13) .
C6 O4 1.256(12) .
C7 O5 1.244(12) .
C7 O6 1.250(13) .
C7 C8 1.491(14) .
C7 Nd2 2.964(10) .
C8 C9 1.344(15) .
C8 S2 1.712(10) .
C9 C10 1.407(14) .
C9 H9 0.9300 .
C10 C11 1.353(16) .
C10 H10 0.9300 .
C11 C12 1.485(13) .
C11 S2 1.694(11) .
C12 O7 1.234(12) .
C12 O8 1.248(13) .
C13 O9 1.247(13) .
C13 O10 1.264(13) .
C13 C14 1.465(14) .
C14 C15 1.342(15) .
C14 S3 1.698(10) .
C15 C16 1.394(14) .
C15 H15 0.9300 .
C16 C17 1.355(16) .
C16 H16 0.9300 .
C17 C18 1.490(14) .
C17 S3 1.688(11) .
C18 O11 1.255(14) .
C18 O12 1.255(14) .
C19 O14 1.241(14) .
C19 O13 1.245(14) .
C19 C20 1.499(15) .
C20 C21 1.338(15) .
C20 S4 1.711(11) .
C21 C22 1.409(13) .
C21 H21 0.9300 .
C22 C23 1.346(14) .
C22 H22 0.9300 .
C23 C24 1.500(14) .
C23 S4 1.712(10) .
C24 O16 1.231(14) .
C24 O15 1.289(13) .
C25 O18 1.241(13) .
C25 O17 1.261(13) .
C25 C26 1.478(15) .
C26 C27 1.346(15) .
C26 S5 1.715(11) .
C27 C28 1.401(13) .
C27 H27 0.9300 .
C28 C29 1.351(14) .
C28 H28 0.9300 .
C29 C30 1.452(13) .
C29 S5 1.720(9) .
C30 O20 1.258(12) .
C30 O43 1.268(13) .
C30 Nd5 3.032(10) 1_556
C31 O21 1.242(12) .
C31 O22 1.259(13) .
C31 C32 1.494(13) .
C32 C33 1.363(14) .
C32 S6 1.704(10) .
C33 C34 1.423(13) .
C33 H33 0.9300 .
C34 C35 1.344(14) .
C34 H34 0.9300 .
C35 C36 1.473(14) .
C35 S6 1.707(10) .
C36 O24 1.240(13) .
C36 O23 1.272(12) .
C36 Nd6 3.041(11) 1_565
C37 O26 1.248(13) .
C37 O25 1.265(13) .
C37 C38 1.480(13) .
C38 C39 1.359(14) .
C38 S7 1.706(10) .
C39 C40 1.411(14) .
C39 H39 0.9300 .
C40 C41 1.341(15) .
C40 H40 0.9300 .
C41 C42 1.498(14) .
C41 S7 1.701(11) .
C42 O27 1.230(13) .
C42 O28 1.259(12) .
C43 O30 1.250(13) .
C43 O29 1.267(12) .
C43 C44 1.468(13) .
C43 Nd4 3.040(10) .
C44 C45 1.347(14) .
C44 S8 1.709(10) .
C45 C46 1.403(13) .
C45 H45 0.9300 .
C46 C47 1.349(14) .
C46 H46 0.9300 .
C47 C48 1.495(14) .
C47 S8 1.703(10) .
C48 O31 1.216(13) .
C48 O32 1.267(13) .
C49 O33 1.247(13) .
C49 O34 1.262(13) .
C49 C50 1.510(13) .
C50 C51 1.356(14) .
C50 S9 1.697(10) .
C51 C52 1.395(13) .
C51 H51 0.9300 .
C52 C53 1.368(14) .
C52 H52 0.9300 .
C53 C54 1.472(14) .
C53 S9 1.700(10) .
C54 O36 1.243(12) .
C54 O35 1.252(13) .
C54 Nd3 3.027(11) 1_544
O1 Nd2 2.416(6) .
O2 Nd1 2.367(6) .
O3 Nd1 2.431(6) 2_664
O4 Nd2 2.324(7) 2_664
O5 Nd1 2.495(6) .
O5 Nd2 2.767(7) .
O6 Nd2 2.452(7) .
O7 Nd1 2.375(7) 2_674
O8 Nd5 2.415(6) 1_565
O9 Nd1 2.490(7) .
O10 Nd2 2.360(6) .
O11 Nd1 2.451(7) 2_675
O12 Nd5 2.322(7) 1_566
O13 Nd2 2.340(6) .
O14 Nd3 2.451(7) .
O15 Nd5 2.406(6) .
O16 Nd6 2.512(7) .
O17 Nd2 2.457(7) .
O18 Nd3 2.341(7) .
O19 Nd3 2.668(6) .
O19 Nd2 2.695(6) .
O19 H19A 0.85(3) .
O19 H19B 0.85(3) .
O20 Nd6 2.426(6) 1_556
O20 Nd5 2.807(6) 1_556
O21 Nd3 2.413(6) .
O22 Nd4 2.457(6) .
O23 Nd5 2.364(6) 1_565
O23 Nd6 2.876(7) 1_565
O24 Nd6 2.480(7) 1_565
O25 Nd3 2.470(6) .
O26 Nd4 2.392(6) .
O27 Nd6 2.435(7) 1_556
O28 Nd4 2.318(7) 3_645
O29 Nd3 2.400(6) .
O29 Nd4 2.845(7) .
O30 Nd4 2.494(6) .
O31 Nd4 2.429(7) 3_644
O32 Nd6 2.341(7) .
O33 Nd5 2.408(6) .
O34 Nd6 2.403(6) .
O35 Nd3 2.505(7) 1_544
O36 Nd4 2.378(6) 1_544
O36 Nd3 2.843(7) 1_544
O42 Nd6 2.610(6) .
O42 H42B 0.85(3) .
O42 H42A 0.85(3) .
O43 Nd5 2.502(6) 1_556
O44 Nd1 2.561(6) .
O44 H44A 0.86(3) .
O44 H44B 0.85(3) .
Nd1 O7 2.375(7) 2_675
Nd1 O3 2.431(6) 2_665
Nd1 O37 2.444(7) .
Nd1 O11 2.451(7) 2_674
Nd2 O4 2.324(7) 2_665
Nd3 O38 2.484(7) .
Nd3 O35 2.505(7) 1_566
Nd3 O36 2.843(7) 1_566
Nd3 C54 3.027(11) 1_566
Nd4 O28 2.318(7) 3_654
Nd4 O36 2.378(6) 1_566
Nd4 O31 2.429(7) 3_655
Nd4 O39 2.445(7) .
Nd5 O12 2.322(7) 1_544
Nd5 O23 2.364(6) 1_545
Nd5 O8 2.416(6) 1_545
Nd5 O41 2.454(6) .
Nd5 O43 2.503(6) 1_554
Nd5 O20 2.807(6) 1_554
Nd5 C30 3.032(10) 1_554
Nd6 O20 2.426(6) 1_554
Nd6 O27 2.435(7) 1_554
Nd6 O40 2.463(6) .
Nd6 O24 2.480(7) 1_545
Nd6 O23 2.877(7) 1_545
Nd6 C36 3.041(11) 1_545
N1 C55 1.40(2) .
N1 C56 1.47(2) .
N1 C58 1.52(2) .
C55 O37 1.18(3) .
C55 H55 0.9300 .
C56 C57 1.52(3) .
C56 H56A 0.9700 .
C56 H56B 0.9700 .
C57 H57A 0.9600 .
C57 H57B 0.9600 .
C57 H57C 0.9600 .
C58 C59 1.60(3) .
C58 H58A 0.9700 .
C58 H58B 0.9700 .
C59 H59A 0.9600 .
C59 H59B 0.9600 .
C59 H59C 0.9600 .
N1' C55' 1.41(2) .
N1' C56' 1.44(3) .
N1' C58' 1.47(2) .
C55' O37 1.23(3) .
C55' H55' 0.9300 .
C56' C57' 1.46(3) .
C56' H56C 0.9700 .
C56' H56D 0.9700 .
C57' H57D 0.9600 .
C57' H57E 0.9600 .
C57' H57F 0.9600 .
C58' C59' 1.55(3) .
C58' H58C 0.9700 .
C58' H58D 0.9700 .
C59' H59D 0.9600 .
C59' H59E 0.9600 .
C59' H59F 0.9600 .
O38 C60 1.217(12) .
N2 C60 1.358(13) .
N2 C63 1.472(18) .
N2 C61 1.502(17) .
C60 H60 0.9300 .
C61 C62 1.48(2) .
C61 H61A 0.9700 .
C61 H61B 0.9700 .
C62 H62A 0.9600 .
C62 H62B 0.9600 .
C62 H624 0.9600 .
C63 C64 1.47(2) .
C63 H63A 0.9700 .
C63 H63B 0.9700 .
C64 H64A 0.9600 .
C64 H64B 0.9600 .
C64 H64C 0.9600 .
N3 C65 1.38(2) .
N3 C66 1.45(2) .
N3 C68 1.46(2) .
C65 O39 1.22(2) .
C65 H65 0.9300 .
C66 C67 1.52(3) .
C66 H66A 0.9700 .
C66 H66B 0.9700 .
C67 H67A 0.9600 .
C67 H67B 0.9600 .
C67 H67C 0.9600 .
C68 C69 1.50(3) .
C68 H68A 0.9700 .
C68 H68B 0.9700 .
C69 H69A 0.9600 .
C69 H69B 0.9600 .
C69 H69C 0.9600 .
N3' C65' 1.370(19) .
N3' C68' 1.45(2) .
N3' C66' 1.47(2) .
C65' O39 1.213(18) .
C65' H65' 0.9300 .
C66' C67' 1.53(2) .
C66' H66C 0.9700 .
C66' H66D 0.9700 .
C67' H67D 0.9600 .
C67' H67E 0.9600 .
C67' H67F 0.9600 .
C68' C69' 1.55(2) .
C68' H68C 0.9700 .
C68' H68D 0.9700 .
C69' H69D 0.9600 .
C69' H69E 0.9600 .
C69' H69F 0.9600 .
O40 C70 1.226(12) .
N4 C70 1.336(12) .
N4 C71 1.456(15) .
N4 C73 1.483(17) .
C70 H70 0.9300 .
C71 C72 1.491(19) .
C71 H71A 0.9700 .
C71 H71B 0.9700 .
C72 H72A 0.9600 .
C72 H72B 0.9600 .
C72 H72C 0.9600 .
C73 C74 1.50(2) .
C73 H73A 0.9700 .
C73 H73B 0.9700 .
C74 H74A 0.9600 .
C74 H74B 0.9600 .
C74 H74C 0.9600 .
N5 C76 1.43(2) .
N5 C78 1.46(3) .
N5 C75 1.46(2) .
C75 O41 1.19(2) .
C75 H75 0.9300 .
C76 C77 1.53(3) .
C76 H76A 0.9700 .
C76 H76B 0.9700 .
C77 H77A 0.9600 .
C77 H77B 0.9600 .
C77 H77C 0.9600 .
C78 C79 1.55(3) .
C78 H78A 0.9700 .
C78 H78B 0.9700 .
C79 H79A 0.9600 .
C79 H79B 0.9600 .
C79 H79C 0.9600 .
N5' C75' 1.42(2) .
N5' C78' 1.46(2) .
N5' C76' 1.46(2) .
C75' O41 1.17(2) .
C75' H75' 0.9300 .
C76' C77' 1.47(3) .
C76' H76C 0.9700 .
C76' H76D 0.9700 .
C77' H77D 0.9600 .
C77' H77E 0.9600 .
C77' H77F 0.9600 .
C78' C79' 1.53(3) .
C78' H78C 0.9700 .
C78' H78D 0.9700 .
C79' H79D 0.9600 .
C79' H79E 0.9600 .
C79' H79F 0.9600 .

loop_
_geom_hbond_atom_site_label_D
_geom_hbond_atom_site_label_H
_geom_hbond_atom_site_label_A
_geom_hbond_distance_DH
_geom_hbond_distance_HA
_geom_hbond_distance_DA
_geom_hbond_angle_DHA
_geom_hbond_site_symmetry_A
C4 H4 O17 0.93 2.48 3.372(13) 161.1 2_664
C4 H4 S5 0.93 2.94 3.586(12) 127.5 2_664
C9 H9 O11 0.93 2.66 3.418(14) 139.6 2_674
C16 H16 O33 0.93 2.61 3.486(13) 157.5 1_566
C21 H21 S1 0.93 2.87 3.471(11) 123.7 .
C27 H27 S7 0.93 2.88 3.338(12) 111.9 .
C28 H28 S7 0.93 2.92 3.352(11) 110.0 .
C34 H34 O8 0.93 2.53 3.400(12) 156.5 .
C34 H34 S2 0.93 3.00 3.555(11) 119.6 .
C40 H40 S6 0.93 2.85 3.523(11) 129.7 3_645
C46 H46 S4 0.93 2.89 3.347(11) 111.7 .
C52 H52 O31 0.93 2.55 3.422(13) 157.2 3_644
C59 H59A S5 0.96 2.89 3.68(3) 140.5 1_565
C59 H59C S3 0.96 2.80 3.56(6) 137.5 .
C57' H57D S1 0.96 2.83 3.40(4) 119.3 1_565
C59' H59D O17 0.96 2.51 3.43(4) 159.1 1_565
C65 H65 O28 0.93 2.48 3.01(4) 116.0 3_654
C69 H69A S8 0.96 2.84 3.70(5) 149.5 1_565
C67' H67D S7 0.96 2.99 3.63(3) 125.6 1_565
C67' H67F S8 0.96 2.85 3.48(3) 123.9 3_655
C72 H72A S6 0.96 2.88 3.83(2) 170.1 .
C75' H75' O8 0.93 2.28 2.90(3) 123.6 1_545
C77' H77D S5 0.96 2.77 3.72(4) 171.4 1_544
O19 H19A O35 0.85(3) 2.10(7) 2.762(10) 135(8) 1_566
O19 H19B O6 0.85(3) 2.29(8) 2.742(11) 114(7) .
O42 H42B O26 0.85(3) 2.21(3) 2.780(10) 124(4) 3_644
O44 H44A O43 0.86(3) 2.14(8) 2.892(10) 146(12) 2_664
O44 H44B O15 0.85(3) 2.08(8) 2.824(10) 146(11) 2_665
C4 H4 O17 0.93 2.48 3.372(13) 161.1 2_664
C4 H4 S5 0.93 2.94 3.586(12) 127.5 2_664
C9 H9 O11 0.93 2.66 3.418(14) 139.6 2_674
C16 H16 O33 0.93 2.61 3.486(13) 157.5 1_566
C21 H21 S1 0.93 2.87 3.471(11) 123.7 .
C27 H27 S7 0.93 2.88 3.338(12) 111.9 .
C34 H34 O8 0.93 2.53 3.400(12) 156.5 .
C34 H34 S2 0.93 3.00 3.555(11) 119.6 .
C40 H40 S6 0.93 2.85 3.523(11) 129.7 3_645
C46 H46 S4 0.93 2.89 3.347(11) 111.7 .
C52 H52 O31 0.93 2.55 3.422(13) 157.2 3_644
C59 H59A S5 0.96 2.89 3.68(3) 140.5 1_565
C59 H59C S3 0.96 2.80 3.56(6) 137.5 .
C57' H57D S1 0.96 2.83 3.40(4) 119.3 1_565
C59' H59D O17 0.96 2.51 3.43(4) 159.1 1_565
C69 H69A S8 0.96 2.84 3.70(5) 149.5 1_565
C67' H67D S7 0.96 2.99 3.63(3) 125.6 1_565
C67' H67F S8 0.96 2.85 3.48(3) 123.9 3_655
C72 H72A S6 0.96 2.88 3.83(2) 170.1 .
C79 H79B S2 0.96 2.71 3.50(7) 140.7 1_545
C75' H75' O8 0.93 2.28 2.90(3) 123.6 1_545
C77' H77D S5 0.96 2.77 3.72(4) 171.4 1_544
O19 H19A O35 0.85(3) 2.10(7) 2.762(10) 135(8) 1_566
O19 H19B O6 0.85(3) 2.29(8) 2.742(11) 114(7) .
O42 H42B O26 0.85(3) 2.21(3) 2.780(10) 124(4) 3_644
O44 H44A O43 0.86(3) 2.14(8) 2.892(10) 146(12) 2_664
O44 H44B O15 0.85(3) 2.08(8) 2.824(10) 146(11) 2_665

loop_
_geom_torsion_atom_site_label_1
_geom_torsion_atom_site_label_2
_geom_torsion_atom_site_label_3
_geom_torsion_atom_site_label_4
_geom_torsion
_geom_torsion_site_symmetry_1
_geom_torsion_site_symmetry_4
O2 C1 C2 C3 1.3(18) . .
O1 C1 C2 C3 -178.8(12) . .
O2 C1 C2 S1 -179.7(8) . .
O1 C1 C2 S1 0.2(14) . .
C1 C2 C3 C4 179.8(12) . .
S1 C2 C3 C4 0.7(16) . .
C2 C3 C4 C5 -1.6(19) . .
C3 C4 C5 C6 -179.5(12) . .
C3 C4 C5 S1 1.8(16) . .
C4 C5 C6 O3 -175.3(13) . .
S1 C5 C6 O3 3.4(16) . .
C4 C5 C6 O4 5(2) . .
S1 C5 C6 O4 -176.1(9) . .
O5 C7 C8 C9 6(2) . .
O6 C7 C8 C9 -175.2(13) . .
O5 C7 C8 S2 -172.1(9) . .
O6 C7 C8 S2 6.4(16) . .
C7 C8 C9 C10 -178.6(13) . .
S2 C8 C9 C10 -0.1(16) . .
C8 C9 C10 C11 1.4(18) . .
C9 C10 C11 C12 178.0(12) . .
C9 C10 C11 S2 -2.0(16) . .
C10 C11 C12 O7 -13.4(19) . .
S2 C11 C12 O7 166.7(9) . .
C10 C11 C12 O8 168.9(13) . .
S2 C11 C12 O8 -11.0(15) . .
O9 C13 C14 C15 171.9(13) . .
O10 C13 C14 C15 -7.5(19) . .
O9 C13 C14 S3 -5.2(16) . .
O10 C13 C14 S3 175.4(9) . .
C13 C14 C15 C16 -173.3(12) . .
S3 C14 C15 C16 4.1(16) . .
C14 C15 C16 C17 -3.3(19) . .
C15 C16 C17 C18 173.8(12) . .
C15 C16 C17 S3 1.0(16) . .
C16 C17 C18 O11 170.2(13) . .
S3 C17 C18 O11 -17.8(16) . .
C16 C17 C18 O12 -11.9(19) . .
S3 C17 C18 O12 160.1(9) . .
O14 C19 C20 C21 -179.8(12) . .
O13 C19 C20 C21 2(2) . .
O14 C19 C20 S4 5.7(17) . .
O13 C19 C20 S4 -172.7(9) . .
C19 C20 C21 C22 -174.0(12) . .
S4 C20 C21 C22 0.9(14) . .
C20 C21 C22 C23 -1.0(16) . .
C21 C22 C23 C24 175.0(11) . .
C21 C22 C23 S4 0.6(13) . .
C22 C23 C24 O16 -167.4(11) . .
S4 C23 C24 O16 6.8(14) . .
C22 C23 C24 O15 11.0(17) . .
S4 C23 C24 O15 -174.8(8) . .
O18 C25 C26 C27 24.3(19) . .
O17 C25 C26 C27 -157.2(12) . .
O18 C25 C26 S5 -154.5(10) . .
O17 C25 C26 S5 24.1(18) . .
C25 C26 C27 C28 -177.7(12) . .
S5 C26 C27 C28 1.2(15) . .
C26 C27 C28 C29 0.2(16) . .
C27 C28 C29 C30 178.0(11) . .
C27 C28 C29 S5 -1.5(13) . .
C28 C29 C30 O20 -7.4(17) . .
S5 C29 C30 O20 172.0(8) . .
C28 C29 C30 O43 174.3(11) . .
S5 C29 C30 O43 -6.3(14) . .
C28 C29 C30 Nd5 -136(3) . 1_556
S5 C29 C30 Nd5 44(4) . 1_556
O21 C31 C32 C33 -11.1(16) . .
O22 C31 C32 C33 171.7(10) . .
O21 C31 C32 S6 173.6(8) . .
O22 C31 C32 S6 -3.7(13) . .
C31 C32 C33 C34 -176.1(10) . .
S6 C32 C33 C34 -0.4(13) . .
C32 C33 C34 C35 1.1(15) . .
C33 C34 C35 C36 179.0(11) . .
C33 C34 C35 S6 -1.2(13) . .
C34 C35 C36 O24 176.8(11) . .
S6 C35 C36 O24 -2.9(14) . .
C34 C35 C36 O23 -3.6(17) . .
S6 C35 C36 O23 176.6(8) . .
C34 C35 C36 Nd6 131(3) . 1_565
S6 C35 C36 Nd6 -49(4) . 1_565
O26 C37 C38 C39 1.5(17) . .
O25 C37 C38 C39 -177.0(11) . .
O26 C37 C38 S7 179.9(8) . .
O25 C37 C38 S7 1.4(14) . .
C37 C38 C39 C40 179.0(11) . .
S7 C38 C39 C40 0.5(14) . .
C38 C39 C40 C41 -1.9(17) . .
C39 C40 C41 C42 -173.8(12) . .
C39 C40 C41 S7 2.5(15) . .
C40 C41 C42 O27 -171.2(12) . .
S7 C41 C42 O27 12.7(16) . .
C40 C41 C42 O28 10.1(18) . .
S7 C41 C42 O28 -166.0(8) . .
O30 C43 C44 C45 177.4(10) . .
O29 C43 C44 C45 -2.0(16) . .
O30 C43 C44 S8 -3.8(13) . .
O29 C43 C44 S8 176.8(7) . .
C43 C44 C45 C46 177.2(10) . .
S8 C44 C45 C46 -1.7(13) . .
C44 C45 C46 C47 1.1(15) . .
C45 C46 C47 C48 -175.9(11) . .
C45 C46 C47 S8 0.0(13) . .
C46 C47 C48 O31 -156.4(12) . .
S8 C47 C48 O31 28.2(16) . .
C46 C47 C48 O32 26.2(17) . .
S8 C47 C48 O32 -149.3(9) . .
O33 C49 C50 C51 175.8(11) . .
O34 C49 C50 C51 -6.1(17) . .
O33 C49 C50 S9 -3.9(14) . .
O34 C49 C50 S9 174.2(8) . .
C49 C50 C51 C52 179.0(11) . .
S9 C50 C51 C52 -1.3(14) . .
C50 C51 C52 C53 1.1(16) . .
C51 C52 C53 C54 178.9(11) . .
C51 C52 C53 S9 -0.5(14) . .
C52 C53 C54 O36 2.2(18) . .
S9 C53 C54 O36 -178.5(8) . .
C52 C53 C54 O35 -179.6(11) . .
S9 C53 C54 O35 -0.3(14) . .
C52 C53 C54 Nd3 133(3) . 1_544
S9 C53 C54 Nd3 -48(4) . 1_544
O2 C1 O1 Nd2 -21.9(16) . .
C2 C1 O1 Nd2 158.1(7) . .
O1 C1 O2 Nd1 53.2(19) . .
C2 C1 O2 Nd1 -126.9(11) . .
O4 C6 O3 Nd1 -13.9(15) . 2_664
C5 C6 O3 Nd1 166.5(8) . 2_664
O3 C6 O4 Nd2 69(4) . 2_664
C5 C6 O4 Nd2 -112(3) . 2_664
O6 C7 O5 Nd1 -167(2) . .
C8 C7 O5 Nd1 11(4) . .
Nd2 C7 O5 Nd1 -164(3) . .
O6 C7 O5 Nd2 -3.5(11) . .
C8 C7 O5 Nd2 174.9(10) . .
O5 C7 O6 Nd2 4.0(13) . .
C8 C7 O6 Nd2 -174.4(9) . .
O7 C12 O8 Nd5 4.4(18) . 1_565
C11 C12 O8 Nd5 -178.0(7) . 1_565
O10 C13 O9 Nd1 10(2) . .
C14 C13 O9 Nd1 -169.7(8) . .
O9 C13 O10 Nd2 -33.7(18) . .
C14 C13 O10 Nd2 145.7(8) . .
O12 C18 O11 Nd1 -13.3(17) . 2_675
C17 C18 O11 Nd1 164.4(8) . 2_675
O11 C18 O12 Nd5 -99.7(15) . 1_566
C17 C18 O12 Nd5 82.5(15) . 1_566
O14 C19 O13 Nd2 63.3(19) . .
C20 C19 O13 Nd2 -118.5(12) . .
O13 C19 O14 Nd3 20(2) . .
C20 C19 O14 Nd3 -158.4(8) . .
O16 C24 O15 Nd5 37.0(16) . .
C23 C24 O15 Nd5 -141.3(8) . .
O15 C24 O16 Nd6 -5.4(19) . .
C23 C24 O16 Nd6 172.8(7) . .
O18 C25 O17 Nd2 -14.2(18) . .
C26 C25 O17 Nd2 167.4(8) . .
O17 C25 O18 Nd3 56(5) . .
C26 C25 O18 Nd3 -126(4) . .
O43 C30 O20 Nd6 -172(3) . 1_556
C29 C30 O20 Nd6 9(4) . 1_556
O43 C30 O20 Nd5 9.1(10) . 1_556
C29 C30 O20 Nd5 -169.2(9) . 1_556
O22 C31 O21 Nd3 -43.5(17) . .
C32 C31 O21 Nd3 139.7(8) . .
O21 C31 O22 Nd4 11.7(17) . .
C32 C31 O22 Nd4 -171.4(6) . .
O24 C36 O23 Nd5 -143(3) . 1_565
C35 C36 O23 Nd5 38(4) . 1_565
Nd6 C36 O23 Nd5 -133(3) 1_565 1_565
O24 C36 O23 Nd6 -9.6(10) . 1_565
C35 C36 O23 Nd6 170.9(9) . 1_565
O23 C36 O24 Nd6 11.4(12) . 1_565
C35 C36 O24 Nd6 -169.0(8) . 1_565
O26 C37 O25 Nd3 -11.5(17) . .
C38 C37 O25 Nd3 166.8(7) . .
O25 C37 O26 Nd4 43.4(15) . .
C38 C37 O26 Nd4 -134.9(8) . .
O28 C42 O27 Nd6 15.0(18) . 1_556
C41 C42 O27 Nd6 -163.5(8) . 1_556
O27 C42 O28 Nd4 73.1(17) . 3_645
C41 C42 O28 Nd4 -108.3(13) . 3_645
O30 C43 O29 Nd3 177(3) . .
C44 C43 O29 Nd3 -4(4) . .
Nd4 C43 O29 Nd3 169(3) . .
O30 C43 O29 Nd4 7.3(9) . .
C44 C43 O29 Nd4 -173.4(8) . .
O29 C43 O30 Nd4 -8.5(10) . .
C44 C43 O30 Nd4 172.1(7) . .
O32 C48 O31 Nd4 0(2) . 3_644
C47 C48 O31 Nd4 -177.0(7) . 3_644
O31 C48 O32 Nd6 65(3) . .
C47 C48 O32 Nd6 -117(2) . .
O34 C49 O33 Nd5 13.6(17) . .
C50 C49 O33 Nd5 -168.6(6) . .
O33 C49 O34 Nd6 -40.6(17) . .
C50 C49 O34 Nd6 141.5(8) . .
O36 C54 O35 Nd3 10.1(12) . 1_544
C53 C54 O35 Nd3 -168.0(8) . 1_544
C53 C54 O36 Nd4 -1(4) . 1_544
Nd3 C54 O36 Nd4 -170(4) 1_544 1_544
O35 C54 O36 Nd3 -8.7(11) . 1_544
C53 C54 O36 Nd3 169.4(9) . 1_544
O20 C30 O43 Nd5 -10.5(11) . 1_556
C29 C30 O43 Nd5 167.9(8) . 1_556
C4 C5 S1 C2 -1.2(11) . .
C6 C5 S1 C2 179.9(10) . .
C3 C2 S1 C5 0.3(10) . .
C1 C2 S1 C5 -178.9(10) . .
C10 C11 S2 C8 1.7(11) . .
C12 C11 S2 C8 -178.4(10) . .
C9 C8 S2 C11 -0.9(11) . .
C7 C8 S2 C11 177.7(10) . .
C16 C17 S3 C14 1.1(11) . .
C18 C17 S3 C14 -172.1(11) . .
C15 C14 S3 C17 -3.0(11) . .
C13 C14 S3 C17 174.6(10) . .
C21 C20 S4 C23 -0.5(10) . .
C19 C20 S4 C23 174.8(11) . .
C22 C23 S4 C20 -0.1(10) . .
C24 C23 S4 C20 -175.1(9) . .
C27 C26 S5 C29 -1.7(10) . .
C25 C26 S5 C29 177.2(11) . .
C28 C29 S5 C26 1.8(9) . .
C30 C29 S5 C26 -177.7(9) . .
C33 C32 S6 C35 -0.2(9) . .
C31 C32 S6 C35 175.7(9) . .
C34 C35 S6 C32 0.8(9) . .
C36 C35 S6 C32 -179.4(9) . .
C40 C41 S7 C38 -1.8(11) . .
C42 C41 S7 C38 174.8(10) . .
C39 C38 S7 C41 0.7(10) . .
C37 C38 S7 C41 -177.9(9) . .
C46 C47 S8 C44 -0.8(9) . .
C48 C47 S8 C44 175.3(10) . .
C45 C44 S8 C47 1.4(9) . .
C43 C44 S8 C47 -177.6(9) . .
C51 C50 S9 C53 0.8(10) . .
C49 C50 S9 C53 -179.4(9) . .
C52 C53 S9 C50 -0.2(9) . .
C54 C53 S9 C50 -179.6(9) . .
C56 N1 C55 O37 9(5) . .
C58 N1 C55 O37 -169(3) . .
C55 N1 C56 C57 -105(4) . .
C58 N1 C56 C57 73(5) . .
C55 N1 C58 C59 113(4) . .
C56 N1 C58 C59 -65(5) . .
C56' N1' C55' O37 -29(5) . .
C58' N1' C55' O37 -172(3) . .
C55' N1' C56' C57' 94(5) . .
C58' N1' C56' C57' -123(4) . .
C55' N1' C58' C59' 85(4) . .
C56' N1' C58' C59' -60(4) . .
Nd3 O38 C60 N2 159.1(9) . .
C63 N2 C60 O38 10(2) . .
C61 N2 C60 O38 176.7(14) . .
C60 N2 C61 C62 104(2) . .
C63 N2 C61 C62 -89(2) . .
C60 N2 C63 C64 -97.6(19) . .
C61 N2 C63 C64 95.8(19) . .
C66 N3 C65 O39 26(6) . .
C68 N3 C65 O39 -170(4) . .
C65 N3 C66 C67 87(5) . .
C68 N3 C66 C67 -77(5) . .
C65 N3 C68 C69 -3(7) . .
C66 N3 C68 C69 161(4) . .
C68' N3' C65' O39 173(3) . .
C66' N3' C65' O39 -21(4) . .
C65' N3' C66' C67' 96(4) . .
C68' N3' C66' C67' -98(3) . .
C65' N3' C68' C69' -108(3) . .
C66' N3' C68' C69' 88(3) . .
Nd6 O40 C70 N4 166.6(9) . .
C71 N4 C70 O40 -173.8(14) . .
C73 N4 C70 O40 8(2) . .
C70 N4 C71 C72 10(3) . .
C73 N4 C71 C72 -171.6(19) . .
C70 N4 C73 C74 -90(2) . .
C71 N4 C73 C74 91.3(18) . .
C76 N5 C75 O41 20(7) . .
C78 N5 C75 O41 -147(6) . .
C78 N5 C76 C77 31(8) . .
C75 N5 C76 C77 -138(6) . .
C76 N5 C78 C79 -170(6) . .
C75 N5 C78 C79 -1(9) . .
C78' N5' C75' O41 143(3) . .
C76' N5' C75' O41 -15(6) . .
C75' N5' C76' C77' -84(6) . .
C78' N5' C76' C77' 115(4) . .
C75' N5' C78' C79' 74(5) . .
C76' N5' C78' C79' -125(4) . .
N1 C55 O37 C55' 43(7) . .
N1 C55 O37 Nd1 149(2) . .
N1' C55' O37 C55 -91(11) . .
N1' C55' O37 Nd1 179(2) . .
N3' C65' O39 C65 -85(9) . .
N3' C65' O39 Nd4 -163.4(19) . .
N3 C65 O39 C65' 76(8) . .
N3 C65 O39 Nd4 -170(3) . .
N5' C75' O41 C75 -55(5) . .
N5' C75' O41 Nd5 159(2) . .
N5 C75 O41 C75' 57(6) . .
N5 C75 O41 Nd5 116(4) . .
